data_1571078
loop_
_publ_author_name
'Liu, Shihua'
'Li, Yinwu'
'Lin, Jieli'
'Ke, Zhuofeng'
'Gr&#xfc;tzmacher, Hansj&#xf6;rg'
'Su, Cheng-Yong'
'Li, Zhongshu'

_publ_section_title
;
 Sequential radical and cationic reactivity at separated sites within one
 molecule in solution.
;
_journal_issue 14
_journal_name_full 'Chemical science'
_journal_page_first 5376
_journal_page_last 5384
_journal_paper_doi 10.1039/d4sc00201f
_journal_volume 15
_journal_year 2024
_chemical_formula_moiety 'C69 H90 N4 O2 P2, C32 H12 B F24'
_chemical_formula_sum 'C101 H102 B F24 N4 O2 P2'
_chemical_formula_weight 1932.61
_space_group_crystal_system triclinic
_space_group_IT_number 2
_space_group_name_Hall '-P 1'
_space_group_name_H-M_alt 'P -1'
_atom_sites_solution_hydrogens geom
_audit_creation_date 2020-12-25
_audit_creation_method
;
Olex2 1.2
(compiled 2018.05.29 svn.r3508 for OlexSys, GUI svn.r5506)
;
_audit_update_record
;
2022-10-25 deposited with the CCDC.	2024-03-01 downloaded from the CCDC.
;
_cell_angle_alpha 106.472(2)
_cell_angle_beta 101.180(2)
_cell_angle_gamma 96.412(2)
_cell_formula_units_Z 2
_cell_length_a 12.9969(5)
_cell_length_b 20.0236(7)
_cell_length_c 20.1523(7)
_cell_measurement_reflns_used 9559
_cell_measurement_temperature 150(2)
_cell_measurement_theta_max 73.8360
_cell_measurement_theta_min 2.7120
_cell_volume 4855.8(3)
_computing_cell_refinement 'SAINT V8.40A (?, 2016)'
_computing_data_reduction 'SAINT V8.40A (?, 2016)'
_computing_molecular_graphics 'Olex2 (Dolomanov et al., 2009)'
_computing_publication_material 'Olex2 (Dolomanov et al., 2009)'
_computing_structure_refinement 'ShelXL (Sheldrick, 2015)'
_diffrn_ambient_temperature 150.0
_diffrn_measured_fraction_theta_full 0.980
_diffrn_measured_fraction_theta_max 0.950
_diffrn_measurement_device_type 'CCD area detector'
_diffrn_measurement_method 'phi and omega scans'
_diffrn_radiation_monochromator graphite
_diffrn_radiation_type MoK\a
_diffrn_radiation_wavelength 0.71073
_diffrn_reflns_av_R_equivalents 0.0901
_diffrn_reflns_av_unetI/netI 0.0924
_diffrn_reflns_Laue_measured_fraction_full 0.980
_diffrn_reflns_Laue_measured_fraction_max 0.950
_diffrn_reflns_limit_h_max 16
_diffrn_reflns_limit_h_min -16
_diffrn_reflns_limit_k_max 25
_diffrn_reflns_limit_k_min -25
_diffrn_reflns_limit_l_max 24
_diffrn_reflns_limit_l_min -24
_diffrn_reflns_number 92619
_diffrn_reflns_point_group_measured_fraction_full 0.980
_diffrn_reflns_point_group_measured_fraction_max 0.950
_diffrn_reflns_theta_full 25.242
_diffrn_reflns_theta_max 27.143
_diffrn_reflns_theta_min 1.077
_exptl_absorpt_coefficient_mu 0.141
_exptl_absorpt_correction_T_max 0.7516
_exptl_absorpt_correction_T_min 0.6873
_exptl_absorpt_correction_type multi-scan
_exptl_absorpt_process_details
;
SADABS-2016/2 (Bruker,2016/2) was used for absorption correction.
wR2(int) was 0.1557 before and 0.0637 after correction.
The Ratio of minimum to maximum transmission is 0.9144.
The \l/2 correction factor is Not present.
;
_exptl_crystal_colour 'clear greenish green'
_exptl_crystal_colour_lustre clear
_exptl_crystal_colour_modifier greenish
_exptl_crystal_colour_primary green
_exptl_crystal_density_diffrn 1.322
_exptl_crystal_description plate
_exptl_crystal_F_000 2006
_exptl_crystal_size_max 0.03
_exptl_crystal_size_mid 0.03
_exptl_crystal_size_min 0.01
_refine_diff_density_max 0.381
_refine_diff_density_min -0.320
_refine_diff_density_rms 0.063
_refine_ls_extinction_method none
_refine_ls_goodness_of_fit_ref 1.024
_refine_ls_hydrogen_treatment constr
_refine_ls_matrix_type full
_refine_ls_number_parameters 1511
_refine_ls_number_reflns 20436
_refine_ls_number_restraints 258
_refine_ls_restrained_S_all 1.030
_refine_ls_R_factor_all 0.1929
_refine_ls_R_factor_gt 0.0890
_refine_ls_shift/su_max 0.000
_refine_ls_shift/su_mean 0.000
_refine_ls_structure_factor_coef Fsqd
_refine_ls_weighting_details 'w=1/[\s^2^(Fo^2^)+(0.0723P)^2^+7.8025P] where P=(Fo^2^+2Fc^2^)/3'
_refine_ls_weighting_scheme calc
_refine_ls_wR_factor_gt 0.1776
_refine_ls_wR_factor_ref 0.2327
_reflns_Friedel_coverage 0.000
_reflns_number_gt 9837
_reflns_number_total 20436
_reflns_threshold_expression 'I > 2\s(I)'
_cod_data_source_file d4sc00201f2.cif
_cod_data_source_block 3c
_cod_depositor_comments 'Adding full bibliography for 1571075--1571082.cif.'
_cod_database_code 1571078
_shelx_shelxl_version_number 2014/7
_shelx_space_group_comment
;
The symmetry employed for this shelxl refinement is uniquely defined
by the following loop, which should always be used as a source of
symmetry information in preference to the above space-group names.
They are only intended as comments.
;
_shelx_estimated_absorpt_t_max 73.8190
_shelx_estimated_absorpt_t_min 2.7080
_olex2_refinement_description
;
1. Fixed Uiso
 At 1.2 times of:
  All C(H) groups, All C(H,H) groups
 At 1.5 times of:
  All C(H,H,H) groups
2. Uiso/Uaniso restraints and constraints
Uanis(F16) \\sim Ueq, Uanis(F17) \\sim Ueq, Uanis(F18) \\sim Ueq, Uanis(F19)
\\sim Ueq, Uanis(F21) \\sim Ueq, Uanis(F22) \\sim Ueq: with sigma of 0.01 and
sigma for terminal atoms of 0.02
Uanis(F25) \\sim Ueq, Uanis(F28) \\sim Ueq, Uanis(F31) \\sim Ueq: with sigma of
0.01 and sigma for terminal atoms of 0.02
Uanis(C42) \\sim Ueq, Uanis(C43) \\sim Ueq, Uanis(C44) \\sim Ueq, Uanis(C38)
\\sim Ueq, Uanis(C37) \\sim Ueq, Uanis(C36) \\sim Ueq, Uanis(C35) \\sim Ueq,
Uanis(C39) \\sim Ueq, Uanis(C58) \\sim Ueq, Uanis(C55) \\sim Ueq, Uanis(C57)
\\sim Ueq, Uanis(C53) \\sim Ueq, Uanis(C73) \\sim Ueq: with sigma of 0.01 and
sigma for terminal atoms of 0.02
Uanis(F24) \\sim Ueq, Uanis(F27) \\sim Ueq, Uanis(F30) \\sim Ueq: with sigma of
0.01 and sigma for terminal atoms of 0.02
Uanis(F26) \\sim Ueq, Uanis(F23) \\sim Ueq, Uanis(F29) \\sim Ueq: with sigma of
0.01 and sigma for terminal atoms of 0.02
Uanis(C56) \\sim Ueq, Uanis(C52) \\sim Ueq: with sigma of 0.01 and sigma for
terminal atoms of 0.02
Uanis(N2) \\sim Ueq, Uanis(C33) \\sim Ueq, Uanis(C11) \\sim Ueq, Uanis(C59)
\\sim Ueq, Uanis(C72) \\sim Ueq, Uanis(F35) \\sim Ueq, Uanis(F40) \\sim Ueq:
with sigma of 0.01 and sigma for terminal atoms of 0.02
Uanis(F11) \\sim Ueq, Uanis(F1) \\sim Ueq, Uanis(F33) \\sim Ueq, Uanis(F39)
\\sim Ueq, Uanis(F36) \\sim Ueq, Uanis(C31) \\sim Ueq, Uanis(C59) \\sim Ueq:
with sigma of 0.01 and sigma for terminal atoms of 0.02
3. Others
 Sof(C44)=Sof(H44A)=Sof(H44B)=Sof(H44C)=Sof(C42)=Sof(H42A)=Sof(H42B)=Sof(H42C)=
 Sof(C43)=Sof(H43)=Sof(C36)=Sof(H36)=Sof(C35)=Sof(C58)=Sof(C39)=Sof(C38)=
 Sof(H38)=Sof(C37)=Sof(H37)=Sof(C53)=Sof(H53A)=Sof(H53B)=Sof(H53C)=Sof(C55)=
 Sof(H55A)=Sof(H55B)=Sof(H55C)=Sof(C57)=Sof(H57)=1-FVAR(1)
 Sof(C46)=Sof(C48)=Sof(C40)=Sof(H40)=Sof(C51)=Sof(H51)=Sof(C47)=Sof(C50)=
 Sof(H50)=Sof(C45)=Sof(H45A)=Sof(H45B)=Sof(H45C)=Sof(C54)=Sof(H54)=Sof(C49)=
 Sof(H49)=Sof(C41)=Sof(H41A)=Sof(H41B)=Sof(H41C)=Sof(C52)=Sof(H52A)=Sof(H52B)=
 Sof(H52C)=Sof(C56)=Sof(H56A)=Sof(H56B)=Sof(H56C)=FVAR(1)
 Sof(F17)=Sof(F19)=Sof(F22)=1-FVAR(2)
 Sof(F16)=Sof(F18)=Sof(F21)=FVAR(2)
 Sof(C72)=Sof(H72A)=Sof(H72B)=Sof(C73)=Sof(H73A)=Sof(H73B)=1-FVAR(3)
 Sof(C74)=Sof(H74A)=Sof(H74B)=Sof(C71)=Sof(H71A)=Sof(H71B)=FVAR(3)
 Sof(C21)=Sof(H21A)=Sof(H21B)=Sof(C19)=Sof(H19A)=Sof(H19B)=1-FVAR(4)
 Sof(C20)=Sof(H20A)=Sof(H20B)=Sof(C18)=Sof(H18A)=Sof(H18B)=FVAR(4)
 Sof(N3)=1-FVAR(5)
 Sof(N2)=FVAR(5)
 Fixed Sof: F33(0.33333) F31(0.33333) F25(0.33333) F36(0.33333) F39(0.33333)
 F28(0.33333) F27(0.33333) F30(0.33333) F24(0.33333) F26(0.33333) F29(0.33333)
 F23(0.33333) F38(0.33333) F34(0.33333) F35(0.33333) F40(0.33333) F32(0.33333)
 F37(0.33333)
4.a Ternary CH refined with riding coordinates:
 C23(H23), C85(H85), C76(H76), C32(H32), C70(H70), C60(H60), C40(H40),
 C54(H54), C43(H43), C57(H57)
4.b Secondary CH2 refined with riding coordinates:
 C74(H74A,H74B), C20(H20A,H20B), C71(H71A,H71B), C18(H18A,H18B), C72(H72A,
 H72B), C73(H73A,H73B), C21(H21A,H21B), C19(H19A,H19B)
4.c Aromatic/amide H refined with riding coordinates:
 C91(H91), C100(H100), C104(H104), C108(H108), C89(H89), C116(H116),
 C112(H112), C106(H106), C96(H96), C30(H30), C114(H114), C82(H82), C13(H13),
 C87(H87), C29(H29), C98(H98), C80(H80), C81(H81), C28(H28), C14(H14), C66(H66),
  C17(H17), C16(H16), C64(H64), C15(H15), C65(H65), C51(H51), C50(H50),
 C49(H49), C36(H36), C38(H38), C37(H37)
4.d Fitted hexagon refined as free rotating group:
 C36(C35,C58,C39,C38,C37)
4.e Idealised Me refined as rotating group:
 C84(H84A,H84B,H84C), C83(H83A,H83B,H83C), C75(H75A,H75B,H75C), C24(H24A,H24B,
 H24C), C10(H10A,H10B,H10C), C22(H22A,H22B,H22C), C69(H69A,H69B,H69C), C77(H77A,
 H77B,H77C), C31(H31A,H31B,H31C), C8(H8A,H8B,H8C), C33(H33A,H33B,H33C),
 C11(H11A,H11B,H11C), C45(H45A,H45B,H45C), C68(H68A,H68B,H68C), C59(H59A,H59B,
 H59C), C61(H61A,H61B,H61C), C41(H41A,H41B,H41C), C52(H52A,H52B,H52C), C56(H56A,
 H56B,H56C), C44(H44A,H44B,H44C), C42(H42A,H42B,H42C), C53(H53A,H53B,H53C),
 C55(H55A,H55B,H55C)
;
_olex2_submission_special_instructions 'No special instructions were received'

loop_
_space_group_symop_operation_xyz
'x, y, z'
'-x, -y, -z'

loop_
_atom_site_label
_atom_site_type_symbol
_atom_site_fract_x
_atom_site_fract_y
_atom_site_fract_z
_atom_site_U_iso_or_equiv
_atom_site_adp_type
_atom_site_occupancy
_atom_site_site_symmetry_order
_atom_site_calc_flag
_atom_site_refinement_flags_posn
_atom_site_refinement_flags_adp
_atom_site_refinement_flags_occupancy
_atom_site_disorder_assembly
_atom_site_disorder_group
P2 P 0.86607(10) 0.26612(6) 0.18266(6) 0.0465(3) Uani 1 1 d . . . . .
P1 P 1.06066(11) 0.28424(8) 0.30870(7) 0.0575(4) Uani 1 1 d . . . . .
F4 F 0.1062(2) 0.80228(16) 0.30082(15) 0.0698(8) Uani 1 1 d . . . . .
F15 F 0.9329(2) 0.92073(17) 0.31532(15) 0.0718(8) Uani 1 1 d . . . . .
F5 F 0.1157(2) 0.73678(17) 0.20003(16) 0.0766(9) Uani 1 1 d . . . . .
O2 O 1.0267(3) 0.46818(17) 0.17238(17) 0.0569(8) Uani 1 1 d . . . . .
F13 F 0.9989(2) 0.99364(18) 0.41778(18) 0.0875(10) Uani 1 1 d . . . . .
F14 F 0.9783(2) 0.8834(2) 0.40344(19) 0.0901(11) Uani 1 1 d . . . . .
F6 F 0.0510(2) 0.8319(2) 0.2086(2) 0.0934(11) Uani 1 1 d . . . . .
F3 F 0.4255(3) 0.80490(18) 0.54847(17) 0.0918(11) Uani 1 1 d . . . . .
F10 F 0.6475(3) 1.01856(17) 0.56527(17) 0.0945(11) Uani 1 1 d . . . . .
F12 F 0.5936(3) 1.07085(17) 0.49393(17) 0.0938(11) Uani 1 1 d . . . . .
F7 F 0.4278(3) 1.06849(17) 0.3053(2) 0.0964(11) Uani 1 1 d . . . . .
N5 N 0.8353(3) 0.46346(18) 0.23530(18) 0.0435(9) Uani 1 1 d . . . . .
O1 O 1.1830(3) 0.4476(2) 0.22785(18) 0.0671(10) Uani 1 1 d . . . . .
F9 F 0.4198(3) 1.02203(19) 0.1965(2) 0.1004(12) Uani 1 1 d . . . . .
F11 F 0.7544(3) 1.09641(19) 0.54815(19) 0.1102(14) Uani 1 1 d . U . . .
F1 F 0.3832(4) 0.69684(19) 0.5320(2) 0.1109(14) Uani 1 1 d . U . . .
F2 F 0.2883(3) 0.7488(2) 0.47069(18) 0.1080(13) Uani 1 1 d . . . . .
F8 F 0.2785(3) 1.04373(19) 0.2309(2) 0.1081(13) Uani 1 1 d . . . . .
N1 N 0.9855(3) 0.1269(2) 0.26921(19) 0.0503(10) Uani 1 1 d . . . . .
N4 N 0.7682(3) 0.3880(2) 0.12847(19) 0.0570(11) Uani 1 1 d . . . . .
F16 F 0.8132(7) 0.8670(7) 0.1511(7) 0.093(4) Uani 0.667(11) 1 d . U P A 1
F33 F 0.635(3) 0.575(2) 0.427(2) 0.067(9) Uani 0.3333 1 d . U P B 1
C3 C 0.9165(3) 0.3548(2) 0.2058(2) 0.0417(10) Uani 1 1 d . . . . .
C91 C 0.5777(3) 0.7069(2) 0.3471(2) 0.0461(11) Uani 1 1 d . . . . .
H91 H 0.6239 0.6995 0.3155 0.055 Uiso 1 1 calc R . . . .
C90 C 0.5181(3) 0.7615(2) 0.3493(2) 0.0415(10) Uani 1 1 d . . . . .
C105 C 0.7001(4) 0.9867(2) 0.4573(2) 0.0424(10) Uani 1 1 d . . . . .
C103 C 0.6348(3) 0.8786(2) 0.3568(2) 0.0410(10) Uani 1 1 d . . . . .
C100 C 0.5305(3) 0.7066(2) 0.1894(2) 0.0434(10) Uani 1 1 d . . . . .
H100 H 0.4854 0.6782 0.2066 0.052 Uiso 1 1 calc R . . . .
C104 C 0.6181(3) 0.9338(2) 0.4122(2) 0.0428(10) Uani 1 1 d . . . . .
H104 H 0.5479 0.9349 0.4190 0.051 Uiso 1 1 calc R . . . .
C107 C 0.8230(3) 0.9330(2) 0.3961(2) 0.0436(10) Uani 1 1 d . . . . .
F31 F 0.5024(19) 0.5586(15) 0.1273(14) 0.077(7) Uani 0.3333 1 d . U P C 1
C108 C 0.7409(3) 0.8784(2) 0.3523(2) 0.0435(10) Uani 1 1 d . . . . .
H108 H 0.7574 0.8399 0.3184 0.052 Uiso 1 1 calc R . . . .
C88 C 0.4513(4) 0.7287(2) 0.4429(2) 0.0467(11) Uani 1 1 d . . . . .
C86 C 0.8424(3) 0.4587(2) 0.3572(2) 0.0449(11) Uani 1 1 d . . . . .
C4 C 0.8418(4) 0.4012(2) 0.1896(2) 0.0442(10) Uani 1 1 d . . . . .
C95 C 0.5647(3) 0.7788(2) 0.2281(2) 0.0422(10) Uani 1 1 d . . . . .
C111 C 0.4298(3) 0.8508(2) 0.2837(2) 0.0419(10) Uani 1 1 d . . . . .
C89 C 0.4558(3) 0.7716(2) 0.3996(2) 0.0440(10) Uani 1 1 d . . . . .
H89 H 0.4155 0.8087 0.4043 0.053 Uiso 1 1 calc R . . . .
C1 C 0.9592(4) 0.2326(2) 0.2323(2) 0.0484(11) Uani 1 1 d . . . . .
C113 C 0.2370(4) 0.8442(2) 0.2500(2) 0.0465(11) Uani 1 1 d . . . . .
C116 C 0.4391(4) 0.9182(2) 0.2743(2) 0.0470(11) Uani 1 1 d . . . . .
H116 H 0.5082 0.9444 0.2819 0.056 Uiso 1 1 calc R . . . .
C99 C 0.5603(4) 0.6754(2) 0.1270(2) 0.0479(11) Uani 1 1 d . . . . .
C112 C 0.3264(3) 0.8150(2) 0.2694(2) 0.0445(10) Uani 1 1 d . . . . .
H112 H 0.3158 0.7686 0.2729 0.053 Uiso 1 1 calc R . . . .
C25 C 0.8584(4) 0.1412(2) 0.3454(2) 0.0458(11) Uani 1 1 d . . . . .
C5 C 1.0260(4) 0.3888(2) 0.2419(2) 0.0477(11) Uani 1 1 d . . . . .
F25 F 0.438(2) 0.5858(13) 0.0393(13) 0.088(8) Uani 0.3333 1 d . U P C 1
C106 C 0.8032(4) 0.9879(2) 0.4488(2) 0.0461(11) Uani 1 1 d . . . . .
H106 H 0.8590 1.0255 0.4784 0.055 Uiso 1 1 calc R . . . .
C96 C 0.6254(4) 0.8175(2) 0.1967(2) 0.0495(11) Uani 1 1 d . . . . .
H96 H 0.6464 0.8671 0.2189 0.059 Uiso 1 1 calc R . . . .
C78 C 0.8765(3) 0.4934(2) 0.3117(2) 0.0442(10) Uani 1 1 d . . . . .
C6 C 1.0860(4) 0.3645(3) 0.2937(2) 0.0503(11) Uani 1 1 d . . . . .
C115 C 0.3508(4) 0.9477(2) 0.2544(2) 0.0503(11) Uani 1 1 d . . . . .
C92 C 0.5714(4) 0.6637(2) 0.3894(2) 0.0510(12) Uani 1 1 d . . . . .
C30 C 0.8417(4) 0.1616(2) 0.4134(2) 0.0536(12) Uani 1 1 d . . . . .
H30 H 0.7708 0.1598 0.4194 0.064 Uiso 1 1 calc R . . . .
C23 C 0.7644(4) 0.1091(2) 0.2812(2) 0.0512(11) Uani 1 1 d . . . . .
H23 H 0.7909 0.1079 0.2375 0.061 Uiso 1 1 calc R . . . .
C26 C 0.9652(4) 0.1478(2) 0.3394(2) 0.0460(11) Uani 1 1 d . . . . .
C109 C 0.9316(4) 0.9320(3) 0.3835(3) 0.0540(12) Uani 1 1 d . . . . .
C94 C 0.3870(5) 0.7441(3) 0.4970(3) 0.0632(14) Uani 1 1 d . . . . .
C2 C 0.9576(4) 0.1575(3) 0.2178(3) 0.0560(13) Uani 1 1 d . . . . .
C114 C 0.2492(4) 0.9111(3) 0.2429(2) 0.0519(12) Uani 1 1 d . . . . .
H114 H 0.1888 0.9316 0.2304 0.062 Uiso 1 1 calc R . . . .
N2 N 0.9170(14) 0.1043(12) 0.1444(16) 0.032(6) Uani 0.35(8) 1 d . U P D 1
F36 F 0.744(2) 0.6337(15) 0.3895(16) 0.067(6) Uani 0.3333 1 d . U P B 1
C7 C 1.0768(4) 0.4404(3) 0.2121(2) 0.0537(12) Uani 1 1 d . . . . .
C118 C 0.1290(4) 0.8048(3) 0.2407(3) 0.0558(12) Uani 1 1 d . . . . .
C82 C 0.8738(4) 0.4937(2) 0.4301(2) 0.0531(12) Uani 1 1 d . . . . .
H82 H 0.8535 0.4707 0.4620 0.064 Uiso 1 1 calc R . . . .
C62 C 0.7311(4) 0.3264(3) 0.0668(2) 0.0547(13) Uani 1 1 d . . . . .
C13 C 1.1791(4) 0.4797(3) 0.3832(3) 0.0611(13) Uani 1 1 d . . . . .
H13 H 1.1138 0.4968 0.3761 0.073 Uiso 1 1 calc R . . . .
C79 C 0.9367(4) 0.5625(2) 0.3388(3) 0.0528(12) Uani 1 1 d . . . . .
C87 C 0.5083(4) 0.6744(2) 0.4378(2) 0.0551(12) Uani 1 1 d . . . . .
H87 H 0.5044 0.6448 0.4670 0.066 Uiso 1 1 calc R . . . .
C85 C 0.7687(4) 0.3874(2) 0.3324(2) 0.0519(12) Uani 1 1 d . . . . .
H85 H 0.7643 0.3651 0.2806 0.062 Uiso 1 1 calc R . . . .
C29 C 0.9254(5) 0.1846(3) 0.4728(3) 0.0612(13) Uani 1 1 d . . . . .
H29 H 0.9118 0.1985 0.5190 0.073 Uiso 1 1 calc R . . . .
C12 C 1.1839(4) 0.4105(3) 0.3453(3) 0.0560(13) Uani 1 1 d . . . . .
C98 C 0.6249(4) 0.7145(3) 0.0994(2) 0.0555(12) Uani 1 1 d . . . . .
H98 H 0.6474 0.6928 0.0575 0.067 Uiso 1 1 calc R . . . .
C110 C 0.6759(4) 1.0422(3) 0.5163(3) 0.0556(12) Uani 1 1 d . . . . .
C67 C 0.7824(4) 0.3167(3) 0.0106(2) 0.0595(14) Uani 1 1 d . . . . .
F39 F 0.609(2) 0.5609(14) 0.3156(14) 0.055(6) Uani 0.3333 1 d . U P B 1
C27 C 1.0517(4) 0.1689(3) 0.3988(3) 0.0567(13) Uani 1 1 d . . . . .
C97 C 0.6559(4) 0.7864(3) 0.1348(2) 0.0571(13) Uani 1 1 d . . . . .
C80 C 0.9636(4) 0.5943(3) 0.4121(3) 0.0586(13) Uani 1 1 d . . . . .
H80 H 1.0044 0.6408 0.4314 0.070 Uiso 1 1 calc R . . . .
C81 C 0.9331(4) 0.5605(3) 0.4573(3) 0.0602(14) Uani 1 1 d . . . . .
H81 H 0.9530 0.5833 0.5073 0.072 Uiso 1 1 calc R . . . .
C101 C 0.5221(5) 0.5985(3) 0.0891(3) 0.0607(14) Uani 1 1 d . . . . .
C28 C 1.0285(5) 0.1874(3) 0.4654(3) 0.0649(14) Uani 1 1 d . . . . .
H28 H 1.0854 0.2023 0.5068 0.078 Uiso 1 1 calc R . . . .
C117 C 0.3683(4) 1.0198(3) 0.2465(3) 0.0663(15) Uani 1 1 d . . . . .
C63 C 0.6353(5) 0.2844(3) 0.0622(3) 0.0655(15) Uani 1 1 d . . . . .
F28 F 0.6048(15) 0.5678(11) 0.0587(14) 0.082(6) Uani 0.3333 1 d . U P C 1
B1 B 0.5354(4) 0.8167(3) 0.3039(2) 0.0413(11) Uani 1 1 d . . . . .
C14 C 1.2688(5) 0.5240(3) 0.4311(3) 0.0739(16) Uani 1 1 d . . . . .
H14 H 1.2654 0.5713 0.4563 0.089 Uiso 1 1 calc R . . . .
C66 C 0.7341(5) 0.2607(3) -0.0513(3) 0.0715(16) Uani 1 1 d . . . . .
H66 H 0.7676 0.2514 -0.0901 0.086 Uiso 1 1 calc R . . . .
C84 C 0.8128(5) 0.3382(3) 0.3725(3) 0.0723(16) Uani 1 1 d . . . . .
H84A H 0.8840 0.3321 0.3652 0.109 Uiso 1 1 calc GR . . . .
H84B H 0.7653 0.2920 0.3544 0.109 Uiso 1 1 calc GR . . . .
H84C H 0.8171 0.3589 0.4234 0.109 Uiso 1 1 calc GR . . . .
C74 C 0.7415(17) 0.4884(10) 0.2027(10) 0.052(4) Uani 0.68(3) 1 d . . P E 1
H74A H 0.6778 0.4732 0.2184 0.063 Uiso 0.68(3) 1 calc R . P E 1
H74B H 0.7546 0.5406 0.2153 0.063 Uiso 0.68(3) 1 calc R . P E 1
C76 C 0.9703(4) 0.6051(3) 0.2925(3) 0.0628(14) Uani 1 1 d . . . . .
H76 H 0.9554 0.5730 0.2424 0.075 Uiso 1 1 calc R . . . .
C32 C 1.1659(4) 0.1677(3) 0.3915(3) 0.0752(17) Uani 1 1 d . . . . .
H32 H 1.1680 0.1660 0.3417 0.090 Uiso 1 1 calc R . . . .
C70 C 0.8820(5) 0.3649(3) 0.0139(3) 0.0707(15) Uani 1 1 d . . . . .
H70 H 0.9069 0.3992 0.0631 0.085 Uiso 1 1 calc R . . . .
C9 C 1.2544(4) 0.4835(4) 0.1946(3) 0.0777(18) Uani 1 1 d . . . . .
C17 C 1.2795(4) 0.3855(3) 0.3568(3) 0.0686(15) Uani 1 1 d . . . . .
H17 H 1.2837 0.3383 0.3319 0.082 Uiso 1 1 calc R . . . .
C83 C 0.6564(4) 0.3963(3) 0.3414(3) 0.0668(14) Uani 1 1 d . . . . .
H83A H 0.6598 0.4227 0.3911 0.100 Uiso 1 1 calc GR . . . .
H83B H 0.6119 0.3496 0.3287 0.100 Uiso 1 1 calc GR . . . .
H83C H 0.6254 0.4222 0.3102 0.100 Uiso 1 1 calc GR . . . .
C16 C 1.3682(5) 0.4303(4) 0.4051(3) 0.0799(18) Uani 1 1 d . . . . .
H16 H 1.4335 0.4134 0.4126 0.096 Uiso 1 1 calc R . . . .
C75 C 0.9071(5) 0.6665(3) 0.2936(3) 0.0788(17) Uani 1 1 d . . . . .
H75A H 0.8305 0.6475 0.2796 0.118 Uiso 1 1 calc GR . . . .
H75B H 0.9257 0.6903 0.2601 0.118 Uiso 1 1 calc GR . . . .
H75C H 0.9251 0.7005 0.3417 0.118 Uiso 1 1 calc GR . . . .
C64 C 0.5904(5) 0.2303(3) -0.0021(3) 0.0779(17) Uani 1 1 d . . . . .
H64 H 0.5247 0.2010 -0.0073 0.094 Uiso 1 1 calc R . . . .
C24 C 0.6732(4) 0.1492(3) 0.2809(4) 0.097(2) Uani 1 1 d . . . . .
H24A H 0.6453 0.1510 0.3230 0.146 Uiso 1 1 calc GR . . . .
H24B H 0.6166 0.1254 0.2378 0.146 Uiso 1 1 calc GR . . . .
H24C H 0.6982 0.1975 0.2815 0.146 Uiso 1 1 calc GR . . . .
C15 C 1.3638(5) 0.4983(4) 0.4420(3) 0.0817(18) Uani 1 1 d . . . . .
H15 H 1.4256 0.5280 0.4751 0.098 Uiso 1 1 calc R . . . .
C60 C 0.5759(5) 0.2976(4) 0.1216(3) 0.0865(19) Uani 1 1 d . . . . .
H60 H 0.6221 0.3362 0.1635 0.104 Uiso 1 1 calc R . . . .
C20 C 1.0078(17) 0.0563(11) 0.2384(12) 0.075(6) Uani 0.75(3) 1 d . . P D 1
H20A H 0.9796 0.0227 0.2611 0.090 Uiso 0.75(3) 1 calc R . P D 1
H20B H 1.0853 0.0572 0.2436 0.090 Uiso 0.75(3) 1 calc R . P D 1
C71 C 0.7275(15) 0.4553(8) 0.1258(6) 0.056(3) Uani 0.68(3) 1 d . . P E 1
H71A H 0.7714 0.4837 0.1050 0.067 Uiso 0.68(3) 1 calc R . P E 1
H71B H 0.6519 0.4458 0.0996 0.067 Uiso 0.68(3) 1 calc R . P E 1
C10 C 1.2254(5) 0.4465(4) 0.1147(3) 0.0859(19) Uani 1 1 d . . . . .
H10A H 1.2270 0.3959 0.1054 0.129 Uiso 1 1 calc GR . . . .
H10B H 1.2767 0.4668 0.0929 0.129 Uiso 1 1 calc GR . . . .
H10C H 1.1537 0.4528 0.0944 0.129 Uiso 1 1 calc GR . . . .
C93 C 0.6344(7) 0.6059(4) 0.3820(4) 0.0754(18) Uani 1 1 d . . . . .
C65 C 0.6398(5) 0.2189(3) -0.0574(3) 0.0799(18) Uani 1 1 d . . . . .
H65 H 0.6083 0.1817 -0.1004 0.096 Uiso 1 1 calc R . . . .
C102 C 0.7241(6) 0.8310(4) 0.1065(3) 0.088(2) Uani 1 1 d . . . . .
C46 C 0.9185(10) 0.1154(5) 0.0803(5) 0.047(2) Uani 0.612(8) 1 d . . P D 1
C22 C 0.7218(5) 0.0327(3) 0.2757(3) 0.090(2) Uani 1 1 d . . . . .
H22A H 0.7798 0.0053 0.2740 0.135 Uiso 1 1 calc GR . . . .
H22B H 0.6651 0.0114 0.2323 0.135 Uiso 1 1 calc GR . . . .
H22C H 0.6935 0.0324 0.3173 0.135 Uiso 1 1 calc GR . . . .
F18 F 0.6710(6) 0.8890(4) 0.0942(5) 0.118(3) Uani 0.667(11) 1 d . U P A 1
C69 C 0.9710(5) 0.3233(4) -0.0024(3) 0.092(2) Uani 1 1 d . . . . .
H69A H 0.9869 0.2976 0.0320 0.138 Uiso 1 1 calc GR . . . .
H69B H 1.0350 0.3562 0.0010 0.138 Uiso 1 1 calc GR . . . .
H69C H 0.9479 0.2896 -0.0507 0.138 Uiso 1 1 calc GR . . . .
C48 C 0.8226(9) 0.0864(5) 0.0289(5) 0.052(3) Uani 0.612(8) 1 d . . P D 1
C77 C 1.0906(5) 0.6351(3) 0.3179(4) 0.092(2) Uani 1 1 d . . . . .
H77A H 1.1050 0.6719 0.3642 0.138 Uiso 1 1 calc GR . . . .
H77B H 1.1135 0.6554 0.2831 0.138 Uiso 1 1 calc GR . . . .
H77C H 1.1298 0.5969 0.3225 0.138 Uiso 1 1 calc GR . . . .
C40 C 1.1171(8) 0.1695(5) 0.1197(6) 0.051(2) Uani 0.612(8) 1 d . . P D 1
H40 H 1.1065 0.1658 0.1665 0.061 Uiso 0.612(8) 1 calc R . P D 1
C31 C 1.2421(5) 0.2328(4) 0.4421(4) 0.108(3) Uani 1 1 d . U . . .
H31A H 1.2154 0.2753 0.4367 0.162 Uiso 1 1 calc GR . . . .
H31B H 1.3124 0.2329 0.4312 0.162 Uiso 1 1 calc GR . . . .
H31C H 1.2480 0.2323 0.4912 0.162 Uiso 1 1 calc GR . . . .
C51 C 1.0026(11) 0.1482(6) -0.0039(6) 0.064(3) Uani 0.612(8) 1 d . . P D 1
H51 H 1.0629 0.1695 -0.0155 0.076 Uiso 0.612(8) 1 calc R . P D 1
C8 C 1.2496(5) 0.5611(4) 0.2120(4) 0.093(2) Uani 1 1 d . . . . .
H8A H 1.1774 0.5671 0.1921 0.139 Uiso 1 1 calc GR . . . .
H8B H 1.3005 0.5836 0.1914 0.139 Uiso 1 1 calc GR . . . .
H8C H 1.2677 0.5831 0.2638 0.139 Uiso 1 1 calc GR . . . .
C33 C 1.2026(5) 0.1002(4) 0.4044(4) 0.098(2) Uani 1 1 d . U . . .
H33A H 1.2037 0.1018 0.4536 0.147 Uiso 1 1 calc GR . . . .
H33B H 1.2742 0.0981 0.3962 0.147 Uiso 1 1 calc GR . . . .
H33C H 1.1529 0.0581 0.3716 0.147 Uiso 1 1 calc GR . . . .
C47 C 1.0092(8) 0.1433(5) 0.0650(5) 0.051(2) Uani 0.612(8) 1 d . . P D 1
C11 C 1.3627(5) 0.4712(4) 0.2290(4) 0.104(2) Uani 1 1 d . U . . .
H11A H 1.3775 0.4932 0.2807 0.155 Uiso 1 1 calc GR . . . .
H11B H 1.4179 0.4922 0.2104 0.155 Uiso 1 1 calc GR . . . .
H11C H 1.3623 0.4202 0.2181 0.155 Uiso 1 1 calc GR . . . .
C18 C 0.9461(17) 0.0353(6) 0.1555(6) 0.068(4) Uani 0.75(3) 1 d . . P D 1
H18A H 0.9927 0.0158 0.1242 0.082 Uiso 0.75(3) 1 calc R . P D 1
H18B H 0.8810 -0.0004 0.1448 0.082 Uiso 0.75(3) 1 calc R . P D 1
C50 C 0.9086(10) 0.1218(6) -0.0541(5) 0.070(3) Uani 0.612(8) 1 d . . P D 1
H50 H 0.9051 0.1246 -0.1007 0.084 Uiso 0.612(8) 1 calc R . P D 1
C45 C 1.1620(9) 0.2456(6) 0.1299(6) 0.065(3) Uani 0.612(8) 1 d . . P D 1
H45A H 1.1790 0.2494 0.0857 0.097 Uiso 0.612(8) 1 calc GR . P D 1
H45B H 1.2269 0.2613 0.1684 0.097 Uiso 0.612(8) 1 calc GR . P D 1
H45C H 1.1093 0.2754 0.1423 0.097 Uiso 0.612(8) 1 calc GR . P D 1
C68 C 0.8591(6) 0.4066(4) -0.0388(4) 0.112(3) Uani 1 1 d . . . . .
H68A H 0.8288 0.3736 -0.0868 0.168 Uiso 1 1 calc GR . . . .
H68B H 0.9256 0.4354 -0.0383 0.168 Uiso 1 1 calc GR . . . .
H68C H 0.8083 0.4375 -0.0250 0.168 Uiso 1 1 calc GR . . . .
C59 C 0.4703(5) 0.3237(5) 0.0992(4) 0.125(3) Uani 1 1 d . U . . .
H59A H 0.4848 0.3635 0.0811 0.188 Uiso 1 1 calc GR . . . .
H59B H 0.4394 0.3390 0.1405 0.188 Uiso 1 1 calc GR . . . .
H59C H 0.4200 0.2850 0.0618 0.188 Uiso 1 1 calc GR . . . .
C61 C 0.5527(6) 0.2337(5) 0.1457(4) 0.120(3) Uani 1 1 d . . . . .
H61A H 0.5033 0.1960 0.1067 0.180 Uiso 1 1 calc GR . . . .
H61B H 0.5204 0.2467 0.1867 0.180 Uiso 1 1 calc GR . . . .
H61C H 0.6192 0.2171 0.1594 0.180 Uiso 1 1 calc GR . . . .
C54 C 0.7225(9) 0.0513(7) 0.0444(6) 0.071(3) Uani 0.612(8) 1 d . . P D 1
H54 H 0.7486 0.0200 0.0724 0.085 Uiso 0.612(8) 1 calc R . P D 1
C49 C 0.8191(10) 0.0914(5) -0.0397(5) 0.069(3) Uani 0.612(8) 1 d . . P D 1
H49 H 0.7551 0.0737 -0.0758 0.082 Uiso 0.612(8) 1 calc R . P D 1
C41 C 1.1963(9) 0.1214(6) 0.0959(6) 0.075(3) Uani 0.612(8) 1 d . . P D 1
H41A H 1.1647 0.0720 0.0868 0.113 Uiso 0.612(8) 1 calc GR . P D 1
H41B H 1.2621 0.1342 0.1336 0.113 Uiso 0.612(8) 1 calc GR . P D 1
H41C H 1.2126 0.1276 0.0523 0.113 Uiso 0.612(8) 1 calc GR . P D 1
C52 C 0.6687(11) 0.0943(7) 0.0857(8) 0.115(5) Uani 0.612(8) 1 d . U P D 1
H52A H 0.7194 0.1270 0.1281 0.172 Uiso 0.612(8) 1 calc GR . P D 1
H52B H 0.6171 0.0653 0.1004 0.172 Uiso 0.612(8) 1 calc GR . P D 1
H52C H 0.6310 0.1213 0.0583 0.172 Uiso 0.612(8) 1 calc GR . P D 1
F21 F 0.7407(10) 0.8026(6) 0.0455(5) 0.137(6) Uani 0.667(11) 1 d . U P A 1
C56 C 0.6431(11) 0.0005(7) -0.0243(8) 0.142(6) Uani 0.612(8) 1 d . U P D 1
H56A H 0.5945 0.0273 -0.0449 0.213 Uiso 0.612(8) 1 calc GR . P D 1
H56B H 0.6020 -0.0366 -0.0123 0.213 Uiso 0.612(8) 1 calc GR . P D 1
H56C H 0.6829 -0.0211 -0.0589 0.213 Uiso 0.612(8) 1 calc GR . P D 1
C44 C 1.2018(19) 0.2819(11) 0.1585(13) 0.095(7) Uani 0.388(8) 1 d . U P D 2
H44A H 1.2626 0.3022 0.1996 0.143 Uiso 0.388(8) 1 calc GR . P D 2
H44B H 1.1424 0.3069 0.1664 0.143 Uiso 0.388(8) 1 calc GR . P D 2
H44C H 1.2222 0.2866 0.1156 0.143 Uiso 0.388(8) 1 calc GR . P D 2
C42 C 1.2616(15) 0.1635(11) 0.1436(11) 0.093(6) Uani 0.388(8) 1 d . U P D 2
H42A H 1.2876 0.1665 0.1018 0.140 Uiso 0.388(8) 1 calc GR . P D 2
H42B H 1.2383 0.1137 0.1387 0.140 Uiso 0.388(8) 1 calc GR . P D 2
H42C H 1.3191 0.1849 0.1866 0.140 Uiso 0.388(8) 1 calc GR . P D 2
C43 C 1.1672(16) 0.2032(13) 0.1492(11) 0.081(5) Uani 0.388(8) 1 d . U P D 2
H43 H 1.1462 0.2010 0.1938 0.097 Uiso 0.388(8) 1 calc R . P D 2
C36 C 0.8906(13) 0.1080(8) -0.0255(7) 0.089(8) Uani 0.388(8) 1 d . U P D 2
H36 H 0.8301 0.0872 -0.0641 0.107 Uiso 0.388(8) 1 calc R . P D 2
C35 C 0.8889(12) 0.1022(7) 0.0414(8) 0.057(5) Uani 0.388(8) 1 d G U P D 2
C58 C 0.9774(13) 0.1326(7) 0.0979(6) 0.064(5) Uani 0.388(8) 1 d G U P D 2
C39 C 1.0675(12) 0.1687(7) 0.0875(6) 0.058(5) Uani 0.388(8) 1 d G U P D 2
C38 C 1.0692(12) 0.1745(8) 0.0205(8) 0.100(7) Uani 0.388(8) 1 d G U P D 2
H38 H 1.1307 0.1992 0.0134 0.121 Uiso 0.388(8) 1 calc R . P D 2
C37 C 0.9807(14) 0.1441(9) -0.0360(6) 0.085(8) Uani 0.388(8) 1 d G U P D 2
H37 H 0.9818 0.1481 -0.0817 0.102 Uiso 0.388(8) 1 calc R . P D 2
C53 C 0.672(2) 0.0899(13) 0.0199(13) 0.142(9) Uani 0.388(8) 1 d . U P D 2
H53A H 0.6793 0.1400 0.0468 0.213 Uiso 0.388(8) 1 calc GR . P D 2
H53B H 0.6131 0.0623 0.0295 0.213 Uiso 0.388(8) 1 calc GR . P D 2
H53C H 0.6582 0.0842 -0.0312 0.213 Uiso 0.388(8) 1 calc GR . P D 2
C55 C 0.764(2) -0.0194(10) 0.0098(11) 0.146(9) Uani 0.388(8) 1 d . U P D 2
H55A H 0.7482 -0.0304 -0.0421 0.218 Uiso 0.388(8) 1 calc GR . P D 2
H55B H 0.7030 -0.0401 0.0236 0.218 Uiso 0.388(8) 1 calc GR . P D 2
H55C H 0.8269 -0.0390 0.0254 0.218 Uiso 0.388(8) 1 calc GR . P D 2
C57 C 0.787(2) 0.0609(11) 0.0447(11) 0.070(6) Uani 0.388(8) 1 d . U P D 2
H57 H 0.7941 0.0675 0.0966 0.084 Uiso 0.388(8) 1 calc R . P D 2
F17 F 0.772(2) 0.8864(13) 0.1468(12) 0.114(9) Uani 0.333(11) 1 d . U P A 2
F19 F 0.6928(12) 0.8235(12) 0.0452(10) 0.088(7) Uani 0.333(11) 1 d . U P A 2
F22 F 0.8241(11) 0.7916(9) 0.1008(11) 0.122(7) Uani 0.333(11) 1 d . U P A 2
F27 F 0.5674(15) 0.5735(9) 0.0384(9) 0.057(4) Uani 0.3333 1 d . U P C 2
F30 F 0.5413(19) 0.5579(15) 0.1374(16) 0.054(5) Uani 0.3333 1 d . U P C 2
F24 F 0.420(2) 0.5807(12) 0.0621(11) 0.052(5) Uani 0.3333 1 d . U P C 2
F26 F 0.5194(18) 0.5801(8) 0.0182(8) 0.076(5) Uani 0.3333 1 d . U P C 3
F29 F 0.5796(18) 0.5623(11) 0.1184(14) 0.103(8) Uani 0.3333 1 d . U P C 3
F23 F 0.415(2) 0.5753(12) 0.0881(11) 0.080(7) Uani 0.3333 1 d . U P C 3
C72 C 0.694(3) 0.4376(17) 0.1325(17) 0.055(7) Uani 0.32(3) 1 d . U P E 2
H72A H 0.6257 0.4174 0.1406 0.066 Uiso 0.32(3) 1 calc R . P E 2
H72B H 0.6784 0.4516 0.0887 0.066 Uiso 0.32(3) 1 calc R . P E 2
C73 C 0.762(3) 0.5068(16) 0.204(2) 0.039(7) Uani 0.32(3) 1 d . U P E 2
H73A H 0.8013 0.5442 0.1902 0.046 Uiso 0.32(3) 1 calc R . P E 2
H73B H 0.7165 0.5275 0.2355 0.046 Uiso 0.32(3) 1 calc R . P E 2
C21 C 0.977(3) 0.045(2) 0.236(2) 0.030(8) Uani 0.25(3) 1 d . . P D 2
H21A H 1.0276 0.0239 0.2639 0.035 Uiso 0.25(3) 1 calc R . P D 2
H21B H 0.9038 0.0178 0.2237 0.035 Uiso 0.25(3) 1 calc R . P D 2
C19 C 1.011(3) 0.0554(15) 0.1742(15) 0.055(8) Uani 0.25(3) 1 d . . P D 2
H19A H 0.9891 0.0117 0.1329 0.066 Uiso 0.25(3) 1 calc R . P D 2
H19B H 1.0895 0.0696 0.1852 0.066 Uiso 0.25(3) 1 calc R . P D 2
F38 F 0.6585(17) 0.5800(11) 0.3255(13) 0.071(6) Uani 0.3333 1 d . . P B 2
F34 F 0.594(2) 0.5513(13) 0.4064(12) 0.079(8) Uani 0.3333 1 d . . P B 2
F35 F 0.751(3) 0.6456(16) 0.4230(14) 0.127(10) Uani 0.3333 1 d . U P B 2
F40 F 0.578(2) 0.5464(15) 0.3192(16) 0.097(10) Uani 0.3333 1 d . U P B 3
F32 F 0.649(5) 0.582(3) 0.438(2) 0.134(19) Uani 0.3333 1 d . . P B 3
F37 F 0.717(2) 0.6134(14) 0.375(2) 0.118(15) Uani 0.3333 1 d . . P B 3
N3 N 0.958(5) 0.1123(14) 0.1593(13) 0.082(9) Uani 0.65(8) 1 d . . P D 2

loop_
_atom_site_aniso_label
_atom_site_aniso_U_11
_atom_site_aniso_U_22
_atom_site_aniso_U_33
_atom_site_aniso_U_23
_atom_site_aniso_U_13
_atom_site_aniso_U_12
P2 0.0607(8) 0.0476(7) 0.0387(6) 0.0201(5) 0.0152(5) 0.0170(6)
P1 0.0534(8) 0.0703(9) 0.0666(9) 0.0462(7) 0.0156(6) 0.0166(7)
F4 0.0681(19) 0.081(2) 0.0628(18) 0.0229(15) 0.0303(15) -0.0021(16)
F15 0.0555(17) 0.117(3) 0.0534(17) 0.0345(17) 0.0238(14) 0.0191(17)
F5 0.0607(19) 0.080(2) 0.0700(19) 0.0018(16) 0.0191(15) -0.0124(16)
O2 0.060(2) 0.069(2) 0.060(2) 0.0425(17) 0.0202(16) 0.0178(17)
F13 0.0516(18) 0.096(3) 0.096(2) 0.007(2) 0.0195(17) -0.0053(18)
F14 0.068(2) 0.129(3) 0.123(3) 0.087(2) 0.0443(19) 0.054(2)
F6 0.0468(18) 0.126(3) 0.128(3) 0.081(2) 0.0087(18) 0.0100(18)
F3 0.126(3) 0.081(2) 0.069(2) 0.0046(18) 0.056(2) 0.015(2)
F10 0.160(3) 0.080(2) 0.069(2) 0.0269(18) 0.068(2) 0.045(2)
F12 0.114(3) 0.079(2) 0.077(2) 0.0011(17) 0.0107(19) 0.054(2)
F7 0.116(3) 0.055(2) 0.107(3) 0.0333(19) 0.000(2) -0.0020(19)
N5 0.051(2) 0.046(2) 0.041(2) 0.0196(16) 0.0132(16) 0.0196(17)
O1 0.050(2) 0.102(3) 0.075(2) 0.061(2) 0.0237(18) 0.0141(19)
F9 0.128(3) 0.095(3) 0.120(3) 0.074(2) 0.060(3) 0.029(2)
F11 0.084(2) 0.094(3) 0.102(3) -0.044(2) 0.039(2) -0.023(2)
F1 0.187(4) 0.089(2) 0.122(3) 0.067(2) 0.118(3) 0.061(3)
F2 0.069(2) 0.190(4) 0.076(2) 0.035(2) 0.0444(19) 0.039(2)
F8 0.075(2) 0.089(2) 0.190(4) 0.091(3) 0.023(2) 0.0291(19)
N1 0.066(3) 0.055(2) 0.053(2) 0.0312(19) 0.0341(19) 0.029(2)
N4 0.070(3) 0.061(2) 0.041(2) 0.0136(18) 0.0059(19) 0.033(2)
F16 0.068(5) 0.117(8) 0.092(6) 0.046(5) 0.017(4) -0.026(4)
F33 0.083(14) 0.053(13) 0.084(15) 0.041(10) 0.030(10) 0.016(9)
C3 0.047(3) 0.049(3) 0.039(2) 0.0223(19) 0.0137(19) 0.019(2)
C91 0.049(3) 0.053(3) 0.041(2) 0.016(2) 0.018(2) 0.014(2)
C90 0.041(2) 0.043(2) 0.041(2) 0.0134(19) 0.0127(19) 0.005(2)
C105 0.053(3) 0.042(2) 0.034(2) 0.0124(18) 0.0127(19) 0.010(2)
C103 0.049(3) 0.041(2) 0.037(2) 0.0168(18) 0.0116(19) 0.007(2)
C100 0.046(3) 0.046(2) 0.042(2) 0.0142(19) 0.017(2) 0.009(2)
C104 0.044(3) 0.044(2) 0.042(2) 0.0121(19) 0.016(2) 0.008(2)
C107 0.039(2) 0.054(3) 0.040(2) 0.020(2) 0.0091(19) 0.008(2)
F31 0.100(17) 0.058(8) 0.062(10) 0.014(6) 0.009(12) 0.001(11)
C108 0.046(3) 0.050(3) 0.039(2) 0.0156(19) 0.0140(19) 0.014(2)
C88 0.055(3) 0.045(3) 0.046(3) 0.015(2) 0.022(2) 0.011(2)
C86 0.050(3) 0.046(3) 0.044(2) 0.016(2) 0.015(2) 0.016(2)
C4 0.057(3) 0.049(3) 0.035(2) 0.0207(19) 0.016(2) 0.016(2)
C95 0.044(3) 0.043(2) 0.043(2) 0.0171(19) 0.0116(19) 0.008(2)
C111 0.050(3) 0.043(2) 0.037(2) 0.0147(18) 0.0159(19) 0.008(2)
C89 0.052(3) 0.041(2) 0.042(2) 0.0158(19) 0.015(2) 0.011(2)
C1 0.055(3) 0.055(3) 0.049(3) 0.028(2) 0.024(2) 0.019(2)
C113 0.048(3) 0.053(3) 0.041(2) 0.019(2) 0.012(2) 0.006(2)
C116 0.050(3) 0.048(3) 0.045(2) 0.018(2) 0.012(2) 0.007(2)
C99 0.055(3) 0.046(3) 0.041(2) 0.009(2) 0.014(2) 0.010(2)
C112 0.050(3) 0.047(3) 0.039(2) 0.0165(19) 0.012(2) 0.007(2)
C25 0.051(3) 0.048(3) 0.045(3) 0.020(2) 0.016(2) 0.012(2)
C5 0.056(3) 0.056(3) 0.046(3) 0.030(2) 0.021(2) 0.020(2)
F25 0.094(15) 0.056(8) 0.088(15) 0.014(10) -0.014(11) -0.008(9)
C106 0.046(3) 0.052(3) 0.042(2) 0.019(2) 0.009(2) 0.007(2)
C96 0.057(3) 0.052(3) 0.038(2) 0.014(2) 0.015(2) -0.002(2)
C78 0.049(3) 0.046(3) 0.040(2) 0.016(2) 0.011(2) 0.012(2)
C6 0.050(3) 0.065(3) 0.052(3) 0.035(2) 0.020(2) 0.016(2)
C115 0.056(3) 0.054(3) 0.049(3) 0.024(2) 0.017(2) 0.012(2)
C92 0.067(3) 0.053(3) 0.049(3) 0.026(2) 0.026(2) 0.025(2)
C30 0.062(3) 0.055(3) 0.054(3) 0.023(2) 0.025(2) 0.017(2)
C23 0.052(3) 0.061(3) 0.051(3) 0.029(2) 0.016(2) 0.014(2)
C26 0.055(3) 0.050(3) 0.048(3) 0.030(2) 0.022(2) 0.016(2)
C109 0.047(3) 0.069(3) 0.049(3) 0.023(2) 0.013(2) 0.013(3)
C94 0.085(4) 0.060(3) 0.060(3) 0.026(3) 0.038(3) 0.020(3)
C2 0.074(3) 0.067(3) 0.052(3) 0.036(3) 0.037(3) 0.032(3)
C114 0.048(3) 0.065(3) 0.051(3) 0.027(2) 0.014(2) 0.012(2)
N2 0.030(11) 0.038(8) 0.033(8) 0.019(5) -0.001(6) 0.013(6)
F36 0.050(13) 0.069(15) 0.092(12) 0.028(11) 0.025(11) 0.026(11)
C7 0.055(3) 0.069(3) 0.053(3) 0.034(2) 0.022(2) 0.019(3)
C118 0.050(3) 0.064(3) 0.054(3) 0.024(3) 0.007(2) 0.010(3)
C82 0.067(3) 0.054(3) 0.044(3) 0.021(2) 0.015(2) 0.020(3)
C62 0.065(3) 0.064(3) 0.036(2) 0.013(2) 0.007(2) 0.028(3)
C13 0.056(3) 0.086(4) 0.051(3) 0.039(3) 0.016(2) 0.006(3)
C79 0.055(3) 0.049(3) 0.060(3) 0.022(2) 0.015(2) 0.015(2)
C87 0.076(3) 0.050(3) 0.053(3) 0.026(2) 0.026(3) 0.018(3)
C85 0.069(3) 0.043(3) 0.047(3) 0.014(2) 0.022(2) 0.009(2)
C29 0.082(4) 0.057(3) 0.049(3) 0.020(2) 0.024(3) 0.008(3)
C12 0.050(3) 0.074(4) 0.061(3) 0.043(3) 0.016(2) 0.016(3)
C98 0.060(3) 0.063(3) 0.041(3) 0.009(2) 0.019(2) 0.008(3)
C110 0.060(3) 0.056(3) 0.045(3) 0.010(2) 0.009(2) 0.007(3)
C67 0.077(4) 0.067(3) 0.042(3) 0.023(2) 0.009(2) 0.033(3)
F39 0.056(14) 0.051(13) 0.071(8) 0.014(8) 0.045(10) 0.017(10)
C27 0.056(3) 0.064(3) 0.064(3) 0.043(3) 0.016(3) 0.006(2)
C97 0.066(3) 0.063(3) 0.040(3) 0.012(2) 0.021(2) -0.005(3)
C80 0.058(3) 0.048(3) 0.060(3) 0.010(2) 0.002(2) 0.008(2)
C81 0.067(3) 0.059(3) 0.049(3) 0.012(2) 0.001(2) 0.021(3)
C101 0.081(4) 0.054(3) 0.047(3) 0.013(3) 0.016(3) 0.016(3)
C28 0.076(4) 0.063(3) 0.053(3) 0.030(3) 0.000(3) -0.003(3)
C117 0.063(4) 0.070(4) 0.083(4) 0.046(3) 0.019(3) 0.021(3)
C63 0.073(4) 0.081(4) 0.041(3) 0.015(3) 0.008(3) 0.026(3)
F28 0.077(11) 0.067(7) 0.113(15) 0.017(9) 0.045(9) 0.041(8)
B1 0.049(3) 0.045(3) 0.033(2) 0.013(2) 0.012(2) 0.014(2)
C14 0.081(4) 0.084(4) 0.060(3) 0.035(3) 0.015(3) -0.002(3)
C66 0.083(4) 0.093(4) 0.045(3) 0.020(3) 0.018(3) 0.042(4)
C84 0.094(4) 0.056(3) 0.085(4) 0.034(3) 0.039(3) 0.022(3)
C74 0.066(9) 0.035(8) 0.054(6) 0.016(6) 0.003(6) 0.016(6)
C76 0.075(4) 0.047(3) 0.074(3) 0.026(3) 0.023(3) 0.014(3)
C32 0.054(3) 0.101(5) 0.099(4) 0.073(4) 0.019(3) 0.016(3)
C70 0.085(4) 0.078(4) 0.062(3) 0.034(3) 0.020(3) 0.030(3)
C9 0.061(4) 0.121(5) 0.078(4) 0.067(4) 0.031(3) 0.008(3)
C17 0.052(3) 0.088(4) 0.081(4) 0.053(3) 0.009(3) 0.012(3)
C83 0.063(3) 0.060(3) 0.080(4) 0.020(3) 0.026(3) 0.007(3)
C16 0.054(4) 0.112(5) 0.092(5) 0.066(4) 0.009(3) 0.013(4)
C75 0.096(4) 0.054(3) 0.096(4) 0.035(3) 0.025(4) 0.019(3)
C64 0.076(4) 0.088(4) 0.054(3) 0.010(3) 0.000(3) 0.013(3)
C24 0.059(4) 0.072(4) 0.132(6) 0.006(4) -0.009(4) 0.019(3)
C15 0.065(4) 0.110(5) 0.073(4) 0.050(4) 0.000(3) -0.006(4)
C60 0.064(4) 0.126(6) 0.056(3) 0.011(4) 0.014(3) 0.010(4)
C20 0.107(14) 0.070(9) 0.094(11) 0.058(8) 0.069(11) 0.042(10)
C71 0.062(8) 0.054(7) 0.051(5) 0.016(4) 0.004(5) 0.023(6)
C10 0.079(4) 0.116(5) 0.091(5) 0.063(4) 0.042(4) 0.017(4)
C93 0.088(5) 0.091(5) 0.080(5) 0.051(4) 0.043(4) 0.047(4)
C65 0.088(5) 0.091(4) 0.046(3) 0.004(3) 0.000(3) 0.032(4)
C102 0.115(6) 0.089(5) 0.046(4) 0.004(3) 0.034(4) -0.027(4)
C46 0.068(7) 0.050(5) 0.024(5) 0.010(4) 0.009(5) 0.020(5)
C22 0.106(5) 0.053(3) 0.084(4) 0.016(3) -0.018(4) -0.002(3)
F18 0.142(6) 0.098(5) 0.145(6) 0.081(5) 0.049(5) 0.007(4)
C69 0.088(5) 0.111(5) 0.085(4) 0.031(4) 0.026(4) 0.035(4)
C48 0.061(8) 0.052(6) 0.044(5) 0.017(4) 0.016(5) 0.002(5)
C77 0.078(4) 0.075(4) 0.137(6) 0.051(4) 0.035(4) 0.008(3)
C40 0.058(7) 0.052(5) 0.051(6) 0.023(5) 0.025(5) 0.008(5)
C31 0.065(4) 0.136(6) 0.133(6) 0.094(5) -0.015(4) -0.010(4)
C51 0.108(10) 0.057(6) 0.046(6) 0.029(5) 0.038(6) 0.026(6)
C8 0.086(5) 0.104(5) 0.104(5) 0.061(4) 0.031(4) -0.008(4)
C33 0.074(4) 0.143(6) 0.136(6) 0.109(5) 0.046(4) 0.050(4)
C47 0.057(6) 0.050(5) 0.056(6) 0.025(5) 0.027(5) 0.011(5)
C11 0.057(4) 0.177(7) 0.115(5) 0.093(5) 0.036(4) 0.022(4)
C18 0.126(12) 0.047(5) 0.048(5) 0.027(4) 0.030(6) 0.031(6)
C50 0.101(10) 0.064(6) 0.044(6) 0.016(5) 0.025(6) 0.006(6)
C45 0.070(7) 0.054(7) 0.077(7) 0.021(6) 0.029(6) 0.016(6)
C68 0.130(6) 0.129(6) 0.115(6) 0.085(5) 0.038(5) 0.040(5)
C59 0.087(5) 0.205(8) 0.081(5) 0.016(5) 0.032(4) 0.066(5)
C61 0.084(5) 0.180(9) 0.091(5) 0.049(5) 0.019(4) -0.014(5)
C54 0.051(6) 0.099(9) 0.061(6) 0.032(6) 0.007(5) 0.003(6)
C49 0.101(9) 0.056(6) 0.041(5) 0.012(4) 0.003(5) 0.019(6)
C41 0.084(8) 0.075(7) 0.095(8) 0.042(6) 0.049(6) 0.037(6)
C52 0.121(10) 0.094(8) 0.119(10) 0.012(7) 0.048(8) 0.000(7)
F21 0.183(11) 0.121(7) 0.083(7) -0.011(5) 0.089(8) -0.061(7)
C56 0.107(9) 0.115(10) 0.150(11) -0.040(8) 0.037(9) 0.003(8)
C44 0.115(15) 0.081(13) 0.104(14) 0.036(10) 0.047(11) 0.021(11)
C42 0.090(12) 0.097(12) 0.113(13) 0.044(10) 0.045(10) 0.035(10)
C43 0.080(9) 0.089(10) 0.081(9) 0.020(7) 0.041(7) 0.024(8)
C36 0.104(11) 0.085(10) 0.080(11) 0.024(8) 0.019(8) 0.029(9)
C35 0.072(9) 0.056(8) 0.048(8) 0.018(6) 0.021(7) 0.018(7)
C58 0.071(9) 0.057(8) 0.065(9) 0.012(6) 0.021(7) 0.028(7)
C39 0.073(9) 0.066(8) 0.052(8) 0.030(6) 0.033(7) 0.023(7)
C38 0.111(11) 0.110(11) 0.088(10) 0.033(7) 0.033(8) 0.030(8)
C37 0.091(11) 0.089(11) 0.082(12) 0.027(8) 0.032(8) 0.024(8)
C53 0.188(18) 0.127(15) 0.110(14) 0.070(12) -0.005(12) 0.009(13)
C55 0.214(18) 0.086(12) 0.100(12) 0.020(10) -0.032(12) 0.026(12)
C57 0.082(10) 0.064(9) 0.062(8) 0.015(6) 0.020(8) 0.012(8)
F17 0.142(18) 0.103(12) 0.074(12) -0.003(9) 0.060(13) -0.050(12)
F19 0.080(9) 0.140(14) 0.069(11) 0.079(10) 0.020(7) -0.005(8)
F22 0.088(9) 0.165(13) 0.164(13) 0.097(11) 0.074(9) 0.027(8)
F27 0.054(11) 0.055(7) 0.052(10) 0.000(6) 0.013(7) 0.021(8)
F30 0.051(11) 0.039(6) 0.068(10) 0.020(6) 0.005(9) 0.003(8)
F24 0.061(10) 0.047(7) 0.046(11) 0.019(8) 0.019(9) -0.014(6)
F26 0.101(13) 0.066(7) 0.042(7) -0.002(5) 0.016(8) -0.008(9)
F29 0.111(15) 0.056(8) 0.128(15) 0.020(9) -0.004(10) 0.030(10)
F23 0.084(10) 0.061(8) 0.092(14) 0.012(9) 0.048(12) -0.016(6)
C72 0.056(11) 0.048(10) 0.066(10) 0.026(7) 0.007(7) 0.027(8)
C73 0.046(10) 0.031(11) 0.040(9) 0.016(7) 0.000(6) 0.015(8)
C21 0.027(12) 0.032(13) 0.037(13) 0.014(11) 0.011(10) 0.021(10)
C19 0.076(19) 0.025(12) 0.051(14) 0.007(10) -0.005(13) 0.007(12)
F38 0.082(17) 0.055(13) 0.110(14) 0.042(11) 0.070(15) 0.030(13)
F34 0.120(19) 0.049(11) 0.12(2) 0.061(11) 0.093(16) 0.041(11)
F35 0.107(14) 0.130(16) 0.126(16) 0.011(12) 0.008(12) 0.069(12)
F40 0.099(17) 0.065(12) 0.124(15) 0.021(9) 0.018(10) 0.039(11)
F32 0.25(5) 0.14(3) 0.085(18) 0.08(2) 0.08(3) 0.16(4)
F37 0.030(11) 0.049(13) 0.25(4) 0.032(16) 0.003(14) -0.004(9)
N3 0.16(3) 0.084(8) 0.036(7) 0.039(6) 0.051(11) 0.074(12)

loop_
_atom_type_symbol
_atom_type_description
_atom_type_scat_dispersion_real
_atom_type_scat_dispersion_imag
_atom_type_scat_source
C C 0.0033 0.0016 'International Tables Vol C Tables 4.2.6.8 and 6.1.1.4'
H H 0.0000 0.0000 'International Tables Vol C Tables 4.2.6.8 and 6.1.1.4'
B B 0.0013 0.0007 'International Tables Vol C Tables 4.2.6.8 and 6.1.1.4'
F F 0.0171 0.0103 'International Tables Vol C Tables 4.2.6.8 and 6.1.1.4'
N N 0.0061 0.0033 'International Tables Vol C Tables 4.2.6.8 and 6.1.1.4'
O O 0.0106 0.0060 'International Tables Vol C Tables 4.2.6.8 and 6.1.1.4'
P P 0.1023 0.0942 'International Tables Vol C Tables 4.2.6.8 and 6.1.1.4'

loop_
_geom_angle_atom_site_label_1
_geom_angle_atom_site_label_2
_geom_angle_atom_site_label_3
_geom_angle
_geom_angle_site_symmetry_1
_geom_angle_site_symmetry_3
_geom_angle_publ_flag
C3 P2 C1 105.1(2) . . ?
C6 P1 C1 103.6(2) . . ?
C4 N5 C78 131.0(3) . . ?
C4 N5 C74 107.7(7) . . ?
C4 N5 C73 115.3(13) . . ?
C78 N5 C74 117.5(7) . . ?
C78 N5 C73 113.3(13) . . ?
C7 O1 C9 124.9(4) . . ?
C26 N1 C20 120.6(9) . . ?
C26 N1 C21 114.1(17) . . ?
C2 N1 C26 126.1(4) . . ?
C2 N1 C20 110.6(9) . . ?
C2 N1 C21 110.8(16) . . ?
C4 N4 C62 132.5(4) . . ?
C4 N4 C71 109.4(6) . . ?
C4 N4 C72 113.4(12) . . ?
C62 N4 C71 117.9(5) . . ?
C62 N4 C72 112.0(12) . . ?
C4 C3 P2 117.2(3) . . ?
C5 C3 P2 126.0(3) . . ?
C5 C3 C4 116.8(4) . . ?
C90 C91 H91 118.9 . . ?
C92 C91 H91 118.9 . . ?
C92 C91 C90 122.2(4) . . ?
C91 C90 B1 121.1(4) . . ?
C89 C90 C91 115.6(4) . . ?
C89 C90 B1 122.7(4) . . ?
C104 C105 C106 120.9(4) . . ?
C104 C105 C110 118.9(4) . . ?
C106 C105 C110 120.2(4) . . ?
C104 C103 B1 121.1(4) . . ?
C108 C103 C104 115.6(4) . . ?
C108 C103 B1 123.3(4) . . ?
C95 C100 H100 118.9 . . ?
C99 C100 H100 118.9 . . ?
C99 C100 C95 122.3(4) . . ?
C105 C104 C103 122.4(4) . . ?
C105 C104 H104 118.8 . . ?
C103 C104 H104 118.8 . . ?
C108 C107 C109 118.4(4) . . ?
C106 C107 C108 120.8(4) . . ?
C106 C107 C109 120.8(4) . . ?
C103 C108 H108 119.0 . . ?
C107 C108 C103 122.0(4) . . ?
C107 C108 H108 119.0 . . ?
C89 C88 C94 119.0(4) . . ?
C87 C88 C89 120.9(4) . . ?
C87 C88 C94 120.1(4) . . ?
C78 C86 C85 124.7(4) . . ?
C82 C86 C78 117.6(4) . . ?
C82 C86 C85 117.6(4) . . ?
N5 C4 C3 124.6(4) . . ?
N4 C4 N5 109.3(4) . . ?
N4 C4 C3 126.1(4) . . ?
C100 C95 B1 123.6(4) . . ?
C96 C95 C100 115.1(4) . . ?
C96 C95 B1 121.3(4) . . ?
C116 C111 B1 120.9(4) . . ?
C112 C111 C116 115.2(4) . . ?
C112 C111 B1 123.7(4) . . ?
C90 C89 H89 119.1 . . ?
C88 C89 C90 121.9(4) . . ?
C88 C89 H89 119.1 . . ?
P2 C1 P1 125.1(3) . . ?
C2 C1 P2 122.3(4) . . ?
C2 C1 P1 112.5(3) . . ?
C112 C113 C118 119.8(4) . . ?
C114 C113 C112 120.2(4) . . ?
C114 C113 C118 119.9(4) . . ?
C111 C116 H116 118.8 . . ?
C115 C116 C111 122.5(4) . . ?
C115 C116 H116 118.8 . . ?
C100 C99 C101 119.4(5) . . ?
C98 C99 C100 121.0(4) . . ?
C98 C99 C101 119.6(4) . . ?
C111 C112 C113 123.0(4) . . ?
C111 C112 H112 118.5 . . ?
C113 C112 H112 118.5 . . ?
C30 C25 C23 120.3(4) . . ?
C30 C25 C26 116.9(4) . . ?
C26 C25 C23 122.7(4) . . ?
C3 C5 C7 116.5(4) . . ?
C6 C5 C3 121.0(4) . . ?
C6 C5 C7 121.6(4) . . ?
C105 C106 H106 120.9 . . ?
C107 C106 C105 118.2(4) . . ?
C107 C106 H106 120.9 . . ?
C95 C96 H96 118.7 . . ?
C97 C96 C95 122.6(4) . . ?
C97 C96 H96 118.7 . . ?
C86 C78 N5 119.9(4) . . ?
C86 C78 C79 121.1(4) . . ?
C79 C78 N5 118.3(4) . . ?
C5 C6 P1 128.0(4) . . ?
C5 C6 C12 120.6(4) . . ?
C12 C6 P1 111.4(3) . . ?
C116 C115 C117 118.7(4) . . ?
C114 C115 C116 120.3(4) . . ?
C114 C115 C117 120.9(4) . . ?
C91 C92 C93 118.7(5) . . ?
C87 C92 C91 120.8(4) . . ?
C87 C92 C93 120.5(4) . . ?
C25 C30 H30 119.2 . . ?
C29 C30 C25 121.6(5) . . ?
C29 C30 H30 119.2 . . ?
C25 C23 H23 107.7 . . ?
C25 C23 C22 110.2(4) . . ?
C24 C23 C25 114.8(4) . . ?
C24 C23 H23 107.7 . . ?
C24 C23 C22 108.5(5) . . ?
C22 C23 H23 107.7 . . ?
C25 C26 N1 118.4(4) . . ?
C27 C26 N1 118.9(4) . . ?
C27 C26 C25 122.6(4) . . ?
F15 C109 F13 104.1(4) . . ?
F15 C109 C107 112.8(4) . . ?
F13 C109 C107 113.2(4) . . ?
F14 C109 F15 106.6(4) . . ?
F14 C109 F13 105.7(4) . . ?
F14 C109 C107 113.6(4) . . ?
F3 C94 F1 103.5(4) . . ?
F3 C94 C88 113.4(5) . . ?
F1 C94 C88 113.4(4) . . ?
F2 C94 F3 104.7(4) . . ?
F2 C94 F1 107.5(5) . . ?
F2 C94 C88 113.5(4) . . ?
N1 C2 C1 123.6(4) . . ?
N1 C2 N2 112.9(11) . . ?
C1 C2 N2 123.3(11) . . ?
N3 C2 N1 106.4(9) . . ?
N3 C2 C1 127.7(8) . . ?
C113 C114 H114 120.6 . . ?
C115 C114 C113 118.8(4) . . ?
C115 C114 H114 120.6 . . ?
C2 N2 C18 103.0(18) . . ?
C46 N2 C2 127.3(18) . . ?
C46 N2 C18 118.9(18) . . ?
O2 C7 O1 123.7(4) . . ?
O2 C7 C5 123.8(4) . . ?
O1 C7 C5 112.2(4) . . ?
F4 C118 F5 105.3(4) . . ?
F4 C118 F6 106.2(4) . . ?
F4 C118 C113 113.7(4) . . ?
F5 C118 C113 112.2(4) . . ?
F6 C118 F5 105.5(4) . . ?
F6 C118 C113 113.3(4) . . ?
C86 C82 H82 119.0 . . ?
C81 C82 C86 121.9(5) . . ?
C81 C82 H82 119.0 . . ?
C67 C62 N4 119.7(5) . . ?
C63 C62 N4 116.7(4) . . ?
C63 C62 C67 123.0(5) . . ?
C12 C13 H13 119.7 . . ?
C14 C13 H13 119.7 . . ?
C14 C13 C12 120.7(5) . . ?
C78 C79 C76 124.0(4) . . ?
C80 C79 C78 117.9(4) . . ?
C80 C79 C76 118.1(4) . . ?
C88 C87 C92 118.6(4) . . ?
C88 C87 H87 120.7 . . ?
C92 C87 H87 120.7 . . ?
C86 C85 H85 108.1 . . ?
C86 C85 C84 110.9(4) . . ?
C86 C85 C83 111.0(4) . . ?
C84 C85 H85 108.1 . . ?
C83 C85 H85 108.1 . . ?
C83 C85 C84 110.4(4) . . ?
C30 C29 H29 120.0 . . ?
C28 C29 C30 120.1(5) . . ?
C28 C29 H29 120.0 . . ?
C13 C12 C6 119.3(4) . . ?
C17 C12 C6 121.3(5) . . ?
C17 C12 C13 119.4(5) . . ?
C99 C98 H98 121.1 . . ?
C99 C98 C97 117.9(4) . . ?
C97 C98 H98 121.1 . . ?
F10 C110 F12 103.4(4) . . ?
F10 C110 F11 107.8(4) . . ?
F10 C110 C105 113.9(4) . . ?
F12 C110 C105 112.5(4) . . ?
F11 C110 F12 104.4(4) . . ?
F11 C110 C105 113.9(4) . . ?
C62 C67 C70 122.9(5) . . ?
C66 C67 C62 116.6(5) . . ?
C66 C67 C70 120.4(5) . . ?
C26 C27 C32 122.0(5) . . ?
C28 C27 C26 117.0(5) . . ?
C28 C27 C32 120.9(5) . . ?
C96 C97 C98 121.0(4) . . ?
C96 C97 C102 119.2(5) . . ?
C98 C97 C102 119.8(5) . . ?
C79 C80 H80 119.1 . . ?
C81 C80 C79 121.7(5) . . ?
C81 C80 H80 119.1 . . ?
C82 C81 C80 119.8(5) . . ?
C82 C81 H81 120.1 . . ?
C80 C81 H81 120.1 . . ?
F31 C101 C99 117.2(12) . . ?
F31 C101 F28 101.5(14) . . ?
F25 C101 F31 105.8(15) . . ?
F25 C101 C99 113.1(13) . . ?
F25 C101 F28 108.7(15) . . ?
F28 C101 C99 109.8(10) . . ?
F27 C101 C99 113.6(10) . . ?
F27 C101 F30 106.8(14) . . ?
F27 C101 F24 106.7(11) . . ?
F30 C101 C99 110.9(11) . . ?
F24 C101 C99 114.8(12) . . ?
F24 C101 F30 103.4(13) . . ?
F26 C101 C99 113.3(8) . . ?
F26 C101 F23 101.6(12) . . ?
F29 C101 C99 110.1(10) . . ?
F29 C101 F26 110.0(14) . . ?
F29 C101 F23 108.0(15) . . ?
F23 C101 C99 113.5(11) . . ?
C29 C28 C27 121.6(5) . . ?
C29 C28 H28 119.2 . . ?
C27 C28 H28 119.2 . . ?
F7 C117 C115 113.0(4) . . ?
F9 C117 F7 104.7(5) . . ?
F9 C117 F8 107.2(4) . . ?
F9 C117 C115 112.2(5) . . ?
F8 C117 F7 105.8(5) . . ?
F8 C117 C115 113.2(5) . . ?
C62 C63 C64 117.2(5) . . ?
C62 C63 C60 123.1(5) . . ?
C64 C63 C60 119.6(6) . . ?
C103 B1 C90 104.3(3) . . ?
C95 B1 C90 112.5(3) . . ?
C95 B1 C103 110.6(4) . . ?
C111 B1 C90 113.0(4) . . ?
C111 B1 C103 110.6(3) . . ?
C111 B1 C95 105.9(3) . . ?
C13 C14 H14 120.3 . . ?
C13 C14 C15 119.3(6) . . ?
C15 C14 H14 120.3 . . ?
C67 C66 H66 119.2 . . ?
C65 C66 C67 121.6(5) . . ?
C65 C66 H66 119.2 . . ?
C85 C84 H84A 109.5 . . ?
C85 C84 H84B 109.5 . . ?
C85 C84 H84C 109.5 . . ?
H84A C84 H84B 109.5 . . ?
H84A C84 H84C 109.5 . . ?
H84B C84 H84C 109.5 . . ?
N5 C74 H74A 110.9 . . ?
N5 C74 H74B 110.9 . . ?
H74A C74 H74B 108.9 . . ?
C71 C74 N5 104.4(12) . . ?
C71 C74 H74A 110.9 . . ?
C71 C74 H74B 110.9 . . ?
C79 C76 H76 108.5 . . ?
C79 C76 C75 111.4(4) . . ?
C79 C76 C77 110.3(4) . . ?
C75 C76 H76 108.5 . . ?
C77 C76 H76 108.5 . . ?
C77 C76 C75 109.7(4) . . ?
C27 C32 H32 108.3 . . ?
C27 C32 C33 109.9(4) . . ?
C31 C32 C27 112.3(6) . . ?
C31 C32 H32 108.3 . . ?
C31 C32 C33 109.7(5) . . ?
C33 C32 H32 108.3 . . ?
C67 C70 H70 108.5 . . ?
C67 C70 C69 111.4(5) . . ?
C67 C70 C68 110.4(5) . . ?
C69 C70 H70 108.5 . . ?
C69 C70 C68 109.4(5) . . ?
C68 C70 H70 108.5 . . ?
O1 C9 C10 109.0(5) . . ?
O1 C9 C8 111.6(5) . . ?
O1 C9 C11 101.5(4) . . ?
C10 C9 C11 111.1(6) . . ?
C8 C9 C10 111.6(5) . . ?
C8 C9 C11 111.6(6) . . ?
C12 C17 H17 120.4 . . ?
C16 C17 C12 119.2(6) . . ?
C16 C17 H17 120.4 . . ?
C85 C83 H83A 109.5 . . ?
C85 C83 H83B 109.5 . . ?
C85 C83 H83C 109.5 . . ?
H83A C83 H83B 109.5 . . ?
H83A C83 H83C 109.5 . . ?
H83B C83 H83C 109.5 . . ?
C17 C16 H16 119.2 . . ?
C15 C16 C17 121.6(6) . . ?
C15 C16 H16 119.2 . . ?
C76 C75 H75A 109.5 . . ?
C76 C75 H75B 109.5 . . ?
C76 C75 H75C 109.5 . . ?
H75A C75 H75B 109.5 . . ?
H75A C75 H75C 109.5 . . ?
H75B C75 H75C 109.5 . . ?
C63 C64 H64 119.5 . . ?
C65 C64 C63 121.0(6) . . ?
C65 C64 H64 119.5 . . ?
C23 C24 H24A 109.5 . . ?
C23 C24 H24B 109.5 . . ?
C23 C24 H24C 109.5 . . ?
H24A C24 H24B 109.5 . . ?
H24A C24 H24C 109.5 . . ?
H24B C24 H24C 109.5 . . ?
C14 C15 H15 120.1 . . ?
C16 C15 C14 119.9(6) . . ?
C16 C15 H15 120.1 . . ?
C63 C60 H60 107.6 . . ?
C63 C60 C59 111.0(5) . . ?
C59 C60 H60 107.6 . . ?
C61 C60 C63 113.4(6) . . ?
C61 C60 H60 107.6 . . ?
C61 C60 C59 109.5(6) . . ?
N1 C20 H20A 111.1 . . ?
N1 C20 H20B 111.1 . . ?
N1 C20 C18 103.2(12) . . ?
H20A C20 H20B 109.1 . . ?
C18 C20 H20A 111.1 . . ?
C18 C20 H20B 111.1 . . ?
N4 C71 H71A 112.2 . . ?
N4 C71 H71B 112.2 . . ?
C74 C71 N4 97.9(11) . . ?
C74 C71 H71A 112.2 . . ?
C74 C71 H71B 112.2 . . ?
H71A C71 H71B 109.8 . . ?
C9 C10 H10A 109.5 . . ?
C9 C10 H10B 109.5 . . ?
C9 C10 H10C 109.5 . . ?
H10A C10 H10B 109.5 . . ?
H10A C10 H10C 109.5 . . ?
H10B C10 H10C 109.5 . . ?
F33 C93 C92 115.2(19) . . ?
F33 C93 F36 105.0(19) . . ?
F33 C93 F39 112(2) . . ?
C92 C93 F35 103.3(11) . . ?
F36 C93 C92 109.9(11) . . ?
F39 C93 C92 111.9(13) . . ?
F39 C93 F36 101.2(16) . . ?
F38 C93 C92 119.9(11) . . ?
F38 C93 F34 109.4(14) . . ?
F38 C93 F35 94.7(15) . . ?
F34 C93 C92 113.2(11) . . ?
F34 C93 F35 115.0(19) . . ?
F40 C93 C92 108.9(13) . . ?
F32 C93 C92 113.4(18) . . ?
F32 C93 F40 108(3) . . ?
F37 C93 C92 121.9(16) . . ?
F37 C93 F40 104(2) . . ?
F37 C93 F32 100(3) . . ?
C66 C65 C64 120.6(5) . . ?
C66 C65 H65 119.7 . . ?
C64 C65 H65 119.7 . . ?
F16 C102 C97 115.4(8) . . ?
F16 C102 F18 100.4(7) . . ?
C97 C102 F22 102.8(7) . . ?
F18 C102 C97 109.7(6) . . ?
F21 C102 F16 110.2(10) . . ?
F21 C102 C97 117.6(7) . . ?
F21 C102 F18 101.2(9) . . ?
F17 C102 C97 117.3(13) . . ?
F17 C102 F22 97.0(15) . . ?
F19 C102 C97 114.2(10) . . ?
F19 C102 F17 120.9(17) . . ?
F19 C102 F22 97.9(11) . . ?
N2 C46 C48 113.3(11) . . ?
N2 C46 C47 123.3(11) . . ?
C47 C46 C48 122.8(8) . . ?
C23 C22 H22A 109.5 . . ?
C23 C22 H22B 109.5 . . ?
C23 C22 H22C 109.5 . . ?
H22A C22 H22B 109.5 . . ?
H22A C22 H22C 109.5 . . ?
H22B C22 H22C 109.5 . . ?
C70 C69 H69A 109.5 . . ?
C70 C69 H69B 109.5 . . ?
C70 C69 H69C 109.5 . . ?
H69A C69 H69B 109.5 . . ?
H69A C69 H69C 109.5 . . ?
H69B C69 H69C 109.5 . . ?
C46 C48 C54 123.3(9) . . ?
C46 C48 C49 117.2(10) . . ?
C49 C48 C54 119.4(9) . . ?
C76 C77 H77A 109.5 . . ?
C76 C77 H77B 109.5 . . ?
C76 C77 H77C 109.5 . . ?
H77A C77 H77B 109.5 . . ?
H77A C77 H77C 109.5 . . ?
H77B C77 H77C 109.5 . . ?
C47 C40 H40 108.3 . . ?
C47 C40 C41 109.3(8) . . ?
C45 C40 H40 108.3 . . ?
C45 C40 C47 112.4(8) . . ?
C45 C40 C41 110.1(8) . . ?
C41 C40 H40 108.3 . . ?
C32 C31 H31A 109.5 . . ?
C32 C31 H31B 109.5 . . ?
C32 C31 H31C 109.5 . . ?
H31A C31 H31B 109.5 . . ?
H31A C31 H31C 109.5 . . ?
H31B C31 H31C 109.5 . . ?
C47 C51 H51 120.4 . . ?
C50 C51 H51 120.4 . . ?
C50 C51 C47 119.2(10) . . ?
C9 C8 H8A 109.5 . . ?
C9 C8 H8B 109.5 . . ?
C9 C8 H8C 109.5 . . ?
H8A C8 H8B 109.5 . . ?
H8A C8 H8C 109.5 . . ?
H8B C8 H8C 109.5 . . ?
C32 C33 H33A 109.5 . . ?
C32 C33 H33B 109.5 . . ?
C32 C33 H33C 109.5 . . ?
H33A C33 H33B 109.5 . . ?
H33A C33 H33C 109.5 . . ?
H33B C33 H33C 109.5 . . ?
C46 C47 C40 123.0(8) . . ?
C46 C47 C51 118.3(9) . . ?
C51 C47 C40 118.7(9) . . ?
C9 C11 H11A 109.5 . . ?
C9 C11 H11B 109.5 . . ?
C9 C11 H11C 109.5 . . ?
H11A C11 H11B 109.5 . . ?
H11A C11 H11C 109.5 . . ?
H11B C11 H11C 109.5 . . ?
N2 C18 C20 105.8(14) . . ?
N2 C18 H18A 110.6 . . ?
N2 C18 H18B 110.6 . . ?
C20 C18 H18A 110.6 . . ?
C20 C18 H18B 110.6 . . ?
H18A C18 H18B 108.7 . . ?
C51 C50 H50 118.8 . . ?
C51 C50 C49 122.5(10) . . ?
C49 C50 H50 118.8 . . ?
C40 C45 H45A 109.5 . . ?
C40 C45 H45B 109.5 . . ?
C40 C45 H45C 109.5 . . ?
H45A C45 H45B 109.5 . . ?
H45A C45 H45C 109.5 . . ?
H45B C45 H45C 109.5 . . ?
C70 C68 H68A 109.5 . . ?
C70 C68 H68B 109.5 . . ?
C70 C68 H68C 109.5 . . ?
H68A C68 H68B 109.5 . . ?
H68A C68 H68C 109.5 . . ?
H68B C68 H68C 109.5 . . ?
C60 C59 H59A 109.5 . . ?
C60 C59 H59B 109.5 . . ?
C60 C59 H59C 109.5 . . ?
H59A C59 H59B 109.5 . . ?
H59A C59 H59C 109.5 . . ?
H59B C59 H59C 109.5 . . ?
C60 C61 H61A 109.5 . . ?
C60 C61 H61B 109.5 . . ?
C60 C61 H61C 109.5 . . ?
H61A C61 H61B 109.5 . . ?
H61A C61 H61C 109.5 . . ?
H61B C61 H61C 109.5 . . ?
C48 C54 H54 105.1 . . ?
C48 C54 C56 112.7(10) . . ?
C52 C54 C48 117.6(11) . . ?
C52 C54 H54 105.1 . . ?
C52 C54 C56 110.0(11) . . ?
C56 C54 H54 105.1 . . ?
C48 C49 H49 120.1 . . ?
C50 C49 C48 119.7(9) . . ?
C50 C49 H49 120.1 . . ?
C40 C41 H41A 109.5 . . ?
C40 C41 H41B 109.5 . . ?
C40 C41 H41C 109.5 . . ?
H41A C41 H41B 109.5 . . ?
H41A C41 H41C 109.5 . . ?
H41B C41 H41C 109.5 . . ?
C54 C52 H52A 109.5 . . ?
C54 C52 H52B 109.5 . . ?
C54 C52 H52C 109.5 . . ?
H52A C52 H52B 109.5 . . ?
H52A C52 H52C 109.5 . . ?
H52B C52 H52C 109.5 . . ?
C54 C56 H56A 109.5 . . ?
C54 C56 H56B 109.5 . . ?
C54 C56 H56C 109.5 . . ?
H56A C56 H56B 109.5 . . ?
H56A C56 H56C 109.5 . . ?
H56B C56 H56C 109.5 . . ?
H44A C44 H44B 109.5 . . ?
H44A C44 H44C 109.5 . . ?
H44B C44 H44C 109.5 . . ?
C43 C44 H44A 109.5 . . ?
C43 C44 H44B 109.5 . . ?
C43 C44 H44C 109.5 . . ?
H42A C42 H42B 109.5 . . ?
H42A C42 H42C 109.5 . . ?
H42B C42 H42C 109.5 . . ?
C43 C42 H42A 109.5 . . ?
C43 C42 H42B 109.5 . . ?
C43 C42 H42C 109.5 . . ?
C44 C43 C42 110.8(17) . . ?
C44 C43 H43 106.6 . . ?
C44 C43 C39 112.0(18) . . ?
C42 C43 H43 106.6 . . ?
C42 C43 C39 113.7(16) . . ?
C39 C43 H43 106.6 . . ?
C35 C36 H36 120.0 . . ?
C35 C36 C37 120.0 . . ?
C37 C36 H36 120.0 . . ?
C36 C35 C57 114.3(13) . . ?
C58 C35 C36 120.0 . . ?
C58 C35 C57 125.7(13) . . ?
C35 C58 C39 120.0 . . ?
C35 C58 N3 108(3) . . ?
C39 C58 N3 132(3) . . ?
C58 C39 C43 121.3(12) . . ?
C38 C39 C43 118.7(12) . . ?
C38 C39 C58 120.0 . . ?
C39 C38 H38 120.0 . . ?
C39 C38 C37 120.0 . . ?
C37 C38 H38 120.0 . . ?
C36 C37 H37 120.0 . . ?
C38 C37 C36 120.0 . . ?
C38 C37 H37 120.0 . . ?
H53A C53 H53B 109.5 . . ?
H53A C53 H53C 109.5 . . ?
H53B C53 H53C 109.5 . . ?
C57 C53 H53A 109.5 . . ?
C57 C53 H53B 109.5 . . ?
C57 C53 H53C 109.5 . . ?
H55A C55 H55B 109.5 . . ?
H55A C55 H55C 109.5 . . ?
H55B C55 H55C 109.5 . . ?
C57 C55 H55A 109.5 . . ?
C57 C55 H55B 109.5 . . ?
C57 C55 H55C 109.5 . . ?
C35 C57 C53 117.3(17) . . ?
C35 C57 C55 118.3(19) . . ?
C35 C57 H57 104.3 . . ?
C53 C57 H57 104.3 . . ?
C55 C57 C53 106.5(19) . . ?
C55 C57 H57 104.3 . . ?
N4 C72 H72A 111.5 . . ?
N4 C72 H72B 111.5 . . ?
N4 C72 C73 102(2) . . ?
H72A C72 H72B 109.3 . . ?
C73 C72 H72A 111.5 . . ?
C73 C72 H72B 111.5 . . ?
N5 C73 C72 95.0(19) . . ?
N5 C73 H73A 112.7 . . ?
N5 C73 H73B 112.7 . . ?
C72 C73 H73A 112.7 . . ?
C72 C73 H73B 112.7 . . ?
H73A C73 H73B 110.2 . . ?
N1 C21 H21A 113.6 . . ?
N1 C21 H21B 113.6 . . ?
H21A C21 H21B 110.8 . . ?
C19 C21 N1 90(3) . . ?
C19 C21 H21A 113.6 . . ?
C19 C21 H21B 113.6 . . ?
C21 C19 H19A 110.8 . . ?
C21 C19 H19B 110.8 . . ?
C21 C19 N3 105(2) . . ?
H19A C19 H19B 108.8 . . ?
N3 C19 H19A 110.8 . . ?
N3 C19 H19B 110.8 . . ?
C2 N3 C58 122.5(19) . . ?
C2 N3 C19 109(2) . . ?
C58 N3 C19 116(2) . . ?

loop_
_geom_bond_atom_site_label_1
_geom_bond_atom_site_label_2
_geom_bond_distance
_geom_bond_site_symmetry_2
_geom_bond_publ_flag
P2 C3 1.719(4) . ?
P2 C1 1.735(4) . ?
P1 C1 1.785(5) . ?
P1 C6 1.725(5) . ?
F4 C118 1.315(5) . ?
F15 C109 1.331(5) . ?
F5 C118 1.348(6) . ?
O2 C7 1.227(5) . ?
F13 C109 1.345(6) . ?
F14 C109 1.316(5) . ?
F6 C118 1.343(5) . ?
F3 C94 1.325(6) . ?
F10 C110 1.305(6) . ?
F12 C110 1.332(5) . ?
F7 C117 1.332(6) . ?
N5 C4 1.346(5) . ?
N5 C78 1.449(5) . ?
N5 C74 1.475(18) . ?
N5 C73 1.52(3) . ?
O1 C7 1.337(5) . ?
O1 C9 1.480(6) . ?
F9 C117 1.322(6) . ?
F11 C110 1.318(6) . ?
F1 C94 1.331(6) . ?
F2 C94 1.315(6) . ?
F8 C117 1.326(6) . ?
N1 C26 1.443(5) . ?
N1 C2 1.358(5) . ?
N1 C20 1.459(19) . ?
N1 C21 1.58(4) . ?
N4 C4 1.343(5) . ?
N4 C62 1.437(6) . ?
N4 C71 1.512(14) . ?
N4 C72 1.46(3) . ?
F16 C102 1.307(12) . ?
F33 C93 1.23(4) . ?
C3 C4 1.470(5) . ?
C3 C5 1.455(6) . ?
C91 H91 0.9500 . ?
C91 C90 1.404(6) . ?
C91 C92 1.381(6) . ?
C90 C89 1.401(6) . ?
C90 B1 1.644(6) . ?
C105 C104 1.382(6) . ?
C105 C106 1.383(6) . ?
C105 C110 1.489(6) . ?
C103 C104 1.402(5) . ?
C103 C108 1.399(6) . ?
C103 B1 1.644(6) . ?
C100 H100 0.9500 . ?
C100 C95 1.407(6) . ?
C100 C99 1.385(6) . ?
C104 H104 0.9500 . ?
C107 C108 1.393(6) . ?
C107 C106 1.382(6) . ?
C107 C109 1.483(6) . ?
F31 C101 1.30(3) . ?
C108 H108 0.9500 . ?
C88 C89 1.392(6) . ?
C88 C94 1.484(6) . ?
C88 C87 1.374(6) . ?
C86 C78 1.404(6) . ?
C86 C82 1.393(6) . ?
C86 C85 1.519(6) . ?
C95 C96 1.399(6) . ?
C95 B1 1.640(6) . ?
C111 C116 1.410(6) . ?
C111 C112 1.386(6) . ?
C111 B1 1.633(6) . ?
C89 H89 0.9500 . ?
C1 C2 1.444(6) . ?
C113 C112 1.395(6) . ?
C113 C114 1.383(6) . ?
C113 C118 1.482(7) . ?
C116 H116 0.9500 . ?
C116 C115 1.391(6) . ?
C99 C98 1.382(6) . ?
C99 C101 1.488(7) . ?
C112 H112 0.9500 . ?
C25 C30 1.382(6) . ?
C25 C23 1.524(6) . ?
C25 C26 1.411(6) . ?
C5 C6 1.412(6) . ?
C5 C7 1.490(6) . ?
F25 C101 1.28(3) . ?
C106 H106 0.9500 . ?
C96 H96 0.9500 . ?
C96 C97 1.381(6) . ?
C78 C79 1.410(6) . ?
C6 C12 1.493(7) . ?
C115 C114 1.378(6) . ?
C115 C117 1.494(7) . ?
C92 C87 1.379(6) . ?
C92 C93 1.481(7) . ?
C30 H30 0.9500 . ?
C30 C29 1.378(7) . ?
C23 H23 1.0000 . ?
C23 C24 1.505(7) . ?
C23 C22 1.534(7) . ?
C26 C27 1.400(6) . ?
C2 N2 1.51(3) . ?
C2 N3 1.266(18) . ?
C114 H114 0.9500 . ?
N2 C46 1.37(3) . ?
N2 C18 1.54(3) . ?
F36 C93 1.43(3) . ?
C82 H82 0.9500 . ?
C82 C81 1.368(7) . ?
C62 C67 1.401(7) . ?
C62 C63 1.393(7) . ?
C13 H13 0.9500 . ?
C13 C12 1.395(7) . ?
C13 C14 1.387(7) . ?
C79 C80 1.388(6) . ?
C79 C76 1.522(7) . ?
C87 H87 0.9500 . ?
C85 H85 1.0000 . ?
C85 C84 1.534(6) . ?
C85 C83 1.529(7) . ?
C29 H29 0.9500 . ?
C29 C28 1.375(7) . ?
C12 C17 1.393(7) . ?
C98 H98 0.9500 . ?
C98 C97 1.386(6) . ?
C67 C66 1.398(7) . ?
C67 C70 1.505(8) . ?
F39 C93 1.34(3) . ?
C27 C28 1.388(7) . ?
C27 C32 1.522(7) . ?
C97 C102 1.488(8) . ?
C80 H80 0.9500 . ?
C80 C81 1.369(7) . ?
C81 H81 0.9500 . ?
C101 F28 1.45(2) . ?
C101 F27 1.286(19) . ?
C101 F30 1.44(3) . ?
C101 F24 1.30(3) . ?
C101 F26 1.364(16) . ?
C101 F29 1.27(2) . ?
C101 F23 1.42(2) . ?
C28 H28 0.9500 . ?
C63 C64 1.401(7) . ?
C63 C60 1.526(7) . ?
C14 H14 0.9500 . ?
C14 C15 1.392(8) . ?
C66 H66 0.9500 . ?
C66 C65 1.368(8) . ?
C84 H84A 0.9800 . ?
C84 H84B 0.9800 . ?
C84 H84C 0.9800 . ?
C74 H74A 0.9900 . ?
C74 H74B 0.9900 . ?
C74 C71 1.47(2) . ?
C76 H76 1.0000 . ?
C76 C75 1.549(7) . ?
C76 C77 1.541(8) . ?
C32 H32 1.0000 . ?
C32 C31 1.511(9) . ?
C32 C33 1.556(7) . ?
C70 H70 1.0000 . ?
C70 C69 1.531(7) . ?
C70 C68 1.533(7) . ?
C9 C10 1.519(8) . ?
C9 C8 1.504(9) . ?
C9 C11 1.523(8) . ?
C17 H17 0.9500 . ?
C17 C16 1.385(8) . ?
C83 H83A 0.9800 . ?
C83 H83B 0.9800 . ?
C83 H83C 0.9800 . ?
C16 H16 0.9500 . ?
C16 C15 1.368(9) . ?
C75 H75A 0.9800 . ?
C75 H75B 0.9800 . ?
C75 H75C 0.9800 . ?
C64 H64 0.9500 . ?
C64 C65 1.368(8) . ?
C24 H24A 0.9800 . ?
C24 H24B 0.9800 . ?
C24 H24C 0.9800 . ?
C15 H15 0.9500 . ?
C60 H60 1.0000 . ?
C60 C59 1.553(8) . ?
C60 C61 1.512(10) . ?
C20 H20A 0.9900 . ?
C20 H20B 0.9900 . ?
C20 C18 1.62(3) . ?
C71 H71A 0.9900 . ?
C71 H71B 0.9900 . ?
C10 H10A 0.9800 . ?
C10 H10B 0.9800 . ?
C10 H10C 0.9800 . ?
C93 F38 1.23(2) . ?
C93 F34 1.41(3) . ?
C93 F35 1.57(3) . ?
C93 F40 1.47(3) . ?
C93 F32 1.34(4) . ?
C93 F37 1.11(3) . ?
C65 H65 0.9500 . ?
C102 F18 1.472(10) . ?
C102 F21 1.271(10) . ?
C102 F17 1.19(2) . ?
C102 F19 1.184(17) . ?
C102 F22 1.600(15) . ?
C46 C48 1.400(14) . ?
C46 C47 1.375(13) . ?
C22 H22A 0.9800 . ?
C22 H22B 0.9800 . ?
C22 H22C 0.9800 . ?
C69 H69A 0.9800 . ?
C69 H69B 0.9800 . ?
C69 H69C 0.9800 . ?
C48 C54 1.538(15) . ?
C48 C49 1.405(13) . ?
C77 H77A 0.9800 . ?
C77 H77B 0.9800 . ?
C77 H77C 0.9800 . ?
C40 H40 1.0000 . ?
C40 C47 1.539(14) . ?
C40 C45 1.510(14) . ?
C40 C41 1.539(12) . ?
C31 H31A 0.9800 . ?
C31 H31B 0.9800 . ?
C31 H31C 0.9800 . ?
C51 H51 0.9500 . ?
C51 C47 1.405(14) . ?
C51 C50 1.367(16) . ?
C8 H8A 0.9800 . ?
C8 H8B 0.9800 . ?
C8 H8C 0.9800 . ?
C33 H33A 0.9800 . ?
C33 H33B 0.9800 . ?
C33 H33C 0.9800 . ?
C11 H11A 0.9800 . ?
C11 H11B 0.9800 . ?
C11 H11C 0.9800 . ?
C18 H18A 0.9900 . ?
C18 H18B 0.9900 . ?
C50 H50 0.9500 . ?
C50 C49 1.371(15) . ?
C45 H45A 0.9800 . ?
C45 H45B 0.9800 . ?
C45 H45C 0.9800 . ?
C68 H68A 0.9800 . ?
C68 H68B 0.9800 . ?
C68 H68C 0.9800 . ?
C59 H59A 0.9800 . ?
C59 H59B 0.9800 . ?
C59 H59C 0.9800 . ?
C61 H61A 0.9800 . ?
C61 H61B 0.9800 . ?
C61 H61C 0.9800 . ?
C54 H54 1.0000 . ?
C54 C52 1.370(15) . ?
C54 C56 1.558(16) . ?
C49 H49 0.9500 . ?
C41 H41A 0.9800 . ?
C41 H41B 0.9800 . ?
C41 H41C 0.9800 . ?
C52 H52A 0.9800 . ?
C52 H52B 0.9800 . ?
C52 H52C 0.9800 . ?
C56 H56A 0.9800 . ?
C56 H56B 0.9800 . ?
C56 H56C 0.9800 . ?
C44 H44A 0.9800 . ?
C44 H44B 0.9800 . ?
C44 H44C 0.9800 . ?
C44 C43 1.54(3) . ?
C42 H42A 0.9800 . ?
C42 H42B 0.9800 . ?
C42 H42C 0.9800 . ?
C42 C43 1.54(2) . ?
C43 H43 1.0000 . ?
C43 C39 1.55(2) . ?
C36 H36 0.9500 . ?
C36 C35 1.3900 . ?
C36 C37 1.3900 . ?
C35 C58 1.3900 . ?
C35 C57 1.51(3) . ?
C58 C39 1.3900 . ?
C58 N3 1.465(17) . ?
C39 C38 1.3900 . ?
C38 H38 0.9500 . ?
C38 C37 1.3900 . ?
C37 H37 0.9500 . ?
C53 H53A 0.9800 . ?
C53 H53B 0.9800 . ?
C53 H53C 0.9800 . ?
C53 C57 1.69(3) . ?
C55 H55A 0.9800 . ?
C55 H55B 0.9800 . ?
C55 H55C 0.9800 . ?
C55 C57 1.53(3) . ?
C57 H57 1.0000 . ?
C72 H72A 0.9900 . ?
C72 H72B 0.9900 . ?
C72 C73 1.70(5) . ?
C73 H73A 0.9900 . ?
C73 H73B 0.9900 . ?
C21 H21A 0.9900 . ?
C21 H21B 0.9900 . ?
C21 C19 1.45(6) . ?
C19 H19A 0.9900 . ?
C19 H19B 0.9900 . ?
C19 N3 1.47(3) . ?
